data_1568559
loop_
_publ_author_name
'Liao, Jian-Hong'
'Chiu, Tzu-Hao'
'Liang, Hao'
'Kahlal, Samia'
'Saillard, Jean-Yves'
'Liu, C. W.'

_publ_section_title
;
 Galvanic replacement-induced introduction of a heteroligand into
 bimetallic and trimetallic nanoclusters.
;
_journal_issue 13
_journal_name_full Nanoscale
_journal_page_first 6121
_journal_page_last 6125
_journal_paper_doi 10.1039/d3nr00509g
_journal_volume 15
_journal_year 2023
_chemical_formula_sum 'C114 H158 Ag10.75 Au4.25 O14 P11 Pt S14'
_chemical_formula_weight 4733.70
_space_group_crystal_system triclinic
_space_group_IT_number 2
_space_group_name_Hall '-P 1'
_space_group_name_H-M_alt 'P -1'
_atom_sites_solution_hydrogens geom
_audit_creation_method SHELXL-2018/3
_audit_update_record
;
2023-01-23 deposited with the CCDC.	2023-03-02 downloaded from the CCDC.
;
_cell_angle_alpha 89.453(4)
_cell_angle_beta 84.379(5)
_cell_angle_gamma 70.430(6)
_cell_formula_units_Z 2
_cell_length_a 15.878(3)
_cell_length_b 17.651(3)
_cell_length_c 27.489(5)
_cell_measurement_reflns_used 9945
_cell_measurement_temperature 100(2)
_cell_measurement_theta_max 26.44
_cell_measurement_theta_min 2.19
_cell_volume 7222(2)
_computing_cell_refinement 'Bruker SAINT'
_computing_data_collection 'Bruker APEX2'
_computing_data_reduction 'Bruker SAINT'
_computing_molecular_graphics 'Bruker SHELXTL'
_computing_publication_material 'Bruker SHELXTL'
_computing_structure_refinement 'SHELXL-2018/3 (Sheldrick, 2018)'
_computing_structure_solution 'SHELXT 2018/2 (Sheldrick, 2018)'
_diffrn_ambient_temperature 100(2)
_diffrn_measured_fraction_theta_full 0.997
_diffrn_measured_fraction_theta_max 0.994
_diffrn_measurement_device_type 'Bruker APEX-II CCD'
_diffrn_measurement_method '\f and \w scans'
_diffrn_radiation_type MoK\a
_diffrn_radiation_wavelength 0.71073
_diffrn_reflns_av_R_equivalents 0.0358
_diffrn_reflns_av_unetI/netI 0.0491
_diffrn_reflns_Laue_measured_fraction_full 0.997
_diffrn_reflns_Laue_measured_fraction_max 0.994
_diffrn_reflns_limit_h_max 19
_diffrn_reflns_limit_h_min -19
_diffrn_reflns_limit_k_max 22
_diffrn_reflns_limit_k_min -22
_diffrn_reflns_limit_l_max 34
_diffrn_reflns_limit_l_min -34
_diffrn_reflns_number 68384
_diffrn_reflns_point_group_measured_fraction_full 0.997
_diffrn_reflns_point_group_measured_fraction_max 0.994
_diffrn_reflns_theta_full 25.242
_diffrn_reflns_theta_max 26.395
_diffrn_reflns_theta_min 0.745
_exptl_absorpt_coefficient_mu 7.059
_exptl_absorpt_correction_T_max 0.7454
_exptl_absorpt_correction_T_min 0.4840
_exptl_absorpt_correction_type multi-scan
_exptl_absorpt_process_details SADABS
_exptl_crystal_colour red
_exptl_crystal_density_diffrn 2.177
_exptl_crystal_description plate
_exptl_crystal_F_000 4524
_exptl_crystal_size_max 0.180
_exptl_crystal_size_mid 0.090
_exptl_crystal_size_min 0.050
_refine_diff_density_max 2.805
_refine_diff_density_min -3.028
_refine_diff_density_rms 0.229
_refine_ls_extinction_method none
_refine_ls_goodness_of_fit_ref 1.024
_refine_ls_hydrogen_treatment constr
_refine_ls_matrix_type full
_refine_ls_number_parameters 1556
_refine_ls_number_reflns 29435
_refine_ls_number_restraints 696
_refine_ls_restrained_S_all 1.014
_refine_ls_R_factor_all 0.0529
_refine_ls_R_factor_gt 0.0387
_refine_ls_shift/su_max 0.001
_refine_ls_shift/su_mean 0.000
_refine_ls_structure_factor_coef Fsqd
_refine_ls_weighting_details 'w=1/[\s^2^(Fo^2^)+(0.0261P)^2^+100.8518P] where P=(Fo^2^+2Fc^2^)/3'
_refine_ls_weighting_scheme calc
_refine_ls_wR_factor_gt 0.0863
_refine_ls_wR_factor_ref 0.0929
_reflns_Friedel_coverage 0.000
_reflns_number_gt 24153
_reflns_number_total 29435
_reflns_threshold_expression 'I > 2\s(I)'
_cod_data_source_file d3nr00509g2.cif
_cod_data_source_block 2
_cod_depositor_comments 'Adding full bibliography for 1568558--1568559.cif.'
_cod_database_code 1568559
_shelx_shelxl_version_number 2018/3
_shelx_space_group_comment
; 
The symmetry employed for this shelxl refinement is uniquely defined 
by the following loop, which should always be used as a source of 
symmetry information in preference to the above space-group names. 
They are only intended as comments. 
;
_shelx_estimated_absorpt_t_min 0.363
_shelx_estimated_absorpt_t_max 0.719

loop_
_space_group_symop_operation_xyz
'x, y, z'
'-x, -y, -z'

loop_
_atom_site_label
_atom_site_type_symbol
_atom_site_fract_x
_atom_site_fract_y
_atom_site_fract_z
_atom_site_U_iso_or_equiv
_atom_site_adp_type
_atom_site_occupancy
_atom_site_site_symmetry_order
_atom_site_calc_flag
_atom_site_refinement_flags_posn
_atom_site_refinement_flags_adp
_atom_site_refinement_flags_occupancy
_atom_site_disorder_assembly
_atom_site_disorder_group
Au1 Au 0.30004(2) 0.41036(2) 0.25003(2) 0.00927(6) Uani 1 1 d . . . . .
Au2 Au 0.46500(2) 0.28596(2) 0.27041(2) 0.00975(6) Uani 1 1 d . . . . .
Au3 Au 0.48595(2) 0.15061(2) 0.20525(2) 0.00983(6) Uani 1 1 d . . . . .
Au4 Au 0.34340(2) 0.09207(2) 0.22976(2) 0.00955(6) Uani 1 1 d . . . . .
Pt1 Pt 0.32399(2) 0.25060(2) 0.24272(2) 0.00734(6) Uani 1 1 d . . . . .
Ag1 Ag 0.41329(4) 0.31106(3) 0.16984(2) 0.00920(11) Uani 1 1 d . . . . .
Ag2 Ag 0.21912(4) 0.35463(3) 0.17605(2) 0.01023(11) Uani 1 1 d . . . . .
Ag3 Ag 0.33978(4) 0.19294(3) 0.14231(2) 0.01126(11) Uani 1 1 d . . . . .
Ag4 Ag 0.18342(3) 0.21585(3) 0.20971(2) 0.00974(10) Uani 0.85 1 d . . P A 1
Ag5 Ag 0.15224(3) 0.34750(3) 0.27675(2) 0.01008(10) Uani 0.9 1 d . . P A 1
Au4B Au 0.18342(3) 0.21585(3) 0.20971(2) 0.00974(10) Uani 0.15 1 d . . P A 2
Au5B Au 0.15224(3) 0.34750(3) 0.27675(2) 0.01008(10) Uani 0.1 1 d . . P A 2
Ag6 Ag 0.22844(4) 0.18389(3) 0.30946(2) 0.01035(11) Uani 1 1 d . . . . .
Ag7 Ag 0.29628(4) 0.31808(3) 0.33628(2) 0.01017(11) Uani 1 1 d . . . . .
Ag8 Ag 0.41698(4) 0.15320(3) 0.31319(2) 0.01129(11) Uani 1 1 d . . . . .
Ag9 Ag 0.28344(4) 0.20366(3) 0.41072(2) 0.01662(12) Uani 1 1 d . . . . .
Ag10 Ag 0.10381(4) 0.29949(3) 0.37620(2) 0.01575(12) Uani 1 1 d . . . . .
Ag11 Ag 0.02745(4) 0.34957(3) 0.19903(2) 0.01813(13) Uani 1 1 d . . . . .
S1 S 0.41859(14) 0.23767(11) 0.42819(7) 0.0170(4) Uani 1 1 d . . . . .
S2 S 0.52212(14) 0.05967(11) 0.36638(7) 0.0163(4) Uani 1 1 d . . . . .
S3 S 0.27873(15) 0.06571(12) 0.40068(9) 0.0244(5) Uani 1 1 d . . . . .
S4 S 0.08357(13) 0.16571(11) 0.35153(7) 0.0156(4) Uani 1 1 d . . . . .
S5 S 0.14793(14) 0.31005(11) 0.46028(7) 0.0159(4) Uani 1 1 d . . . . .
S6 S 0.25498(14) 0.43022(11) 0.39891(7) 0.0187(4) Uani 1 1 d . . . . .
S7 S 0.01987(14) 0.42974(11) 0.33455(8) 0.0194(4) Uani 1 1 d . . . . .
S8 S -0.06367(14) 0.30872(14) 0.27359(8) 0.0227(4) Uani 1 1 d . . . . .
S9 S -0.02687(15) 0.48863(12) 0.17505(8) 0.0220(4) Uani 1 1 d . . . . .
S10 S 0.17933(14) 0.44600(12) 0.10736(8) 0.0203(4) Uani 1 1 d . . . . .
S11 S 0.05414(13) 0.20230(11) 0.17060(7) 0.0176(4) Uani 1 1 d . . . . .
S12 S 0.25476(13) 0.10181(11) 0.10594(7) 0.0170(4) Uani 1 1 d . . . . .
S13 S 0.47163(15) 0.36494(11) 0.09772(7) 0.0181(4) Uani 1 1 d . . . . .
S14 S 0.41947(14) 0.20158(11) 0.05702(7) 0.0171(4) Uani 1 1 d . . . . .
P1 P 0.49729(14) 0.12249(11) 0.42936(7) 0.0159(4) Uani 1 1 d . . . . .
P2 P 0.14695(14) 0.08891(12) 0.40138(8) 0.0165(4) Uani 1 1 d . . . . .
P3 P 0.16809(13) 0.41700(11) 0.45246(7) 0.0137(4) Uani 1 1 d . . . . .
P4 P -0.08432(15) 0.39033(16) 0.32441(8) 0.0281(5) Uani 1 1 d . . . . .
P5 P 0.04662(14) 0.49638(12) 0.11279(8) 0.0160(4) Uani 1 1 d . . . . .
P6 P 0.12817(14) 0.17121(12) 0.10456(7) 0.0153(4) Uani 1 1 d . . . . .
P7 P 0.48059(14) 0.28218(11) 0.04591(7) 0.0132(4) Uani 1 1 d . . . . .
P8 P 0.27976(13) 0.54651(11) 0.25539(7) 0.0120(4) Uani 1 1 d . . . . .
P9 P 0.59278(13) 0.31003(11) 0.28914(7) 0.0113(4) Uani 1 1 d . . . . .
P10 P 0.62443(13) 0.06863(11) 0.17061(7) 0.0125(4) Uani 1 1 d . . . . .
P11 P 0.34481(13) -0.03892(11) 0.22004(7) 0.0118(4) Uani 1 1 d . . . . .
O1 O 0.5880(4) 0.1177(3) 0.4507(2) 0.0224(13) Uani 1 1 d . . . . .
O2 O 0.4579(4) 0.0747(3) 0.46921(19) 0.0203(13) Uani 1 1 d . . . . .
O3 O 0.1286(4) 0.0063(3) 0.3950(2) 0.0230(13) Uani 1 1 d . . . . .
O4 O 0.0929(5) 0.1209(4) 0.4527(2) 0.0289(14) Uani 1 1 d D . . . .
O5 O 0.1934(4) 0.4415(3) 0.5035(2) 0.0203(12) Uani 1 1 d . . . . .
O6 O 0.0701(4) 0.4794(3) 0.4516(2) 0.0178(12) Uani 1 1 d . . . . .
O7 O -0.1132(5) 0.3522(4) 0.3749(2) 0.0342(16) Uani 1 1 d . . . . .
O8 O -0.1715(4) 0.4647(4) 0.3210(3) 0.0379(16) Uani 1 1 d D . . . .
O9 O 0.0194(4) 0.5905(3) 0.1015(2) 0.0238(13) Uani 1 1 d . . . . .
O10 O 0.0152(4) 0.4651(3) 0.0662(2) 0.0207(12) Uani 1 1 d . . . . .
O11 O 0.1143(4) 0.2522(3) 0.0767(2) 0.0211(12) Uani 1 1 d . . . . .
O12 O 0.0769(4) 0.1279(3) 0.0737(2) 0.0238(13) Uani 1 1 d . . . . .
O13 O 0.4519(4) 0.3300(3) -0.00311(19) 0.0162(11) Uani 1 1 d . . . . .
O14 O 0.5833(4) 0.2338(3) 0.02867(19) 0.0155(11) Uani 1 1 d . . . . .
C1 C 0.6463(6) 0.1599(6) 0.4278(4) 0.031(2) Uani 1 1 d . . . . .
H1A H 0.609202 0.213432 0.417187 0.038 Uiso 1 1 calc R U . . .
H1B H 0.682417 0.128892 0.398646 0.038 Uiso 1 1 calc R U . . .
C2 C 0.7065(11) 0.1694(10) 0.4634(5) 0.072(4) Uani 1 1 d . . . . .
H2A H 0.743453 0.115091 0.472931 0.086 Uiso 1 1 calc R U . . .
H2B H 0.747848 0.194811 0.446629 0.086 Uiso 1 1 calc R U . . .
C3 C 0.6658(14) 0.2137(16) 0.5053(7) 0.151(11) Uani 1 1 d . . . . .
H3A H 0.607769 0.252688 0.498720 0.226 Uiso 1 1 calc R U . . .
H3B H 0.704281 0.242252 0.516038 0.226 Uiso 1 1 calc R U . . .
H3C H 0.656264 0.177680 0.530989 0.226 Uiso 1 1 calc R U . . .
C4 C 0.4296(7) 0.1071(5) 0.5198(3) 0.0271(19) Uani 1 1 d . . . . .
H4A H 0.431192 0.162546 0.521762 0.033 Uiso 1 1 calc R U . . .
H4B H 0.471301 0.073485 0.542209 0.033 Uiso 1 1 calc R U . . .
C5 C 0.3367(7) 0.1071(6) 0.5343(3) 0.037(2) Uani 1 1 d . . . . .
H5A H 0.334468 0.052415 0.528923 0.045 Uiso 1 1 calc R U . . .
H5B H 0.294817 0.144241 0.513360 0.045 Uiso 1 1 calc R U . . .
C6 C 0.3057(8) 0.1328(7) 0.5882(4) 0.051(3) Uani 1 1 d . . . . .
H6A H 0.343357 0.093208 0.609222 0.076 Uiso 1 1 calc R U . . .
H6B H 0.242903 0.136031 0.595549 0.076 Uiso 1 1 calc R U . . .
H6C H 0.311026 0.185574 0.594159 0.076 Uiso 1 1 calc R U . . .
C7 C 0.1781(7) -0.0475(5) 0.3544(3) 0.029(2) Uani 1 1 d . . . . .
H7A H 0.239844 -0.077381 0.362318 0.034 Uiso 1 1 calc R U . . .
H7B H 0.181991 -0.016222 0.324708 0.034 Uiso 1 1 calc R U . . .
C8 C 0.1291(7) -0.1058(6) 0.3456(5) 0.043(3) Uani 1 1 d . . . . .
H8A H 0.065763 -0.074849 0.340963 0.051 Uiso 1 1 calc R U . . .
H8B H 0.156846 -0.137271 0.315030 0.051 Uiso 1 1 calc R U . . .
C9 C 0.1311(9) -0.1618(7) 0.3862(6) 0.065(4) Uani 1 1 d . . . . .
H9A H 0.193594 -0.192196 0.391182 0.097 Uiso 1 1 calc R U . . .
H9B H 0.100380 -0.199123 0.378106 0.097 Uiso 1 1 calc R U . . .
H9C H 0.100630 -0.131159 0.416155 0.097 Uiso 1 1 calc R U . . .
C10 C 0.126(2) 0.0659(13) 0.4923(6) 0.037(4) Uani 0.5 1 d D . P B 1
H10A H 0.192553 0.041329 0.486583 0.044 Uiso 0.5 1 calc R U P B 1
H10B H 0.100259 0.022170 0.492808 0.044 Uiso 0.5 1 calc R U P B 1
C11 C 0.1009(15) 0.1114(12) 0.5404(6) 0.039(3) Uani 0.5 1 d D . P B 1
H11A H 0.036217 0.143921 0.542689 0.047 Uiso 0.5 1 calc R U P B 1
H11B H 0.135008 0.149076 0.541221 0.047 Uiso 0.5 1 calc R U P B 1
C12 C 0.1181(18) 0.0586(17) 0.5847(8) 0.059(5) Uani 0.5 1 d D . P B 1
H12A H 0.072976 0.031783 0.589393 0.089 Uiso 0.5 1 calc R U P B 1
H12B H 0.114213 0.091759 0.613740 0.089 Uiso 0.5 1 calc R U P B 1
H12C H 0.178131 0.018006 0.579515 0.089 Uiso 0.5 1 calc R U P B 1
C10B C 0.113(2) 0.0926(14) 0.5013(6) 0.037(4) Uani 0.5 1 d D . P B 2
H10C H 0.092766 0.138734 0.524825 0.044 Uiso 0.5 1 calc R U P B 2
H10D H 0.178492 0.066339 0.501659 0.044 Uiso 0.5 1 calc R U P B 2
C11B C 0.0659(15) 0.0338(13) 0.5161(7) 0.039(3) Uani 0.5 1 d D . P B 2
H11C H 0.087941 -0.013802 0.493614 0.047 Uiso 0.5 1 calc R U P B 2
H11D H 0.000358 0.059096 0.514568 0.047 Uiso 0.5 1 calc R U P B 2
C12B C 0.0853(17) 0.0087(18) 0.5679(7) 0.059(5) Uani 0.5 1 d D . P B 2
H12D H 0.150193 -0.017095 0.568885 0.089 Uiso 0.5 1 calc R U P B 2
H12E H 0.054521 -0.029194 0.578558 0.089 Uiso 0.5 1 calc R U P B 2
H12F H 0.063757 0.056323 0.589777 0.089 Uiso 0.5 1 calc R U P B 2
C13 C 0.2842(6) 0.4086(5) 0.5169(3) 0.027(2) Uani 1 1 d . . . . .
H13A H 0.308563 0.452662 0.521050 0.033 Uiso 1 1 calc R U . . .
H13B H 0.322659 0.371795 0.490390 0.033 Uiso 1 1 calc R U . . .
C14 C 0.2859(8) 0.3635(6) 0.5636(4) 0.047(3) Uani 1 1 d . . . . .
H14A H 0.262200 0.319021 0.559390 0.056 Uiso 1 1 calc R U . . .
H14B H 0.247074 0.400115 0.590086 0.056 Uiso 1 1 calc R U . . .
C15 C 0.3820(9) 0.3296(7) 0.5777(5) 0.060(4) Uani 1 1 d . . . . .
H15A H 0.421714 0.299144 0.549796 0.090 Uiso 1 1 calc R U . . .
H15B H 0.383958 0.294046 0.605440 0.090 Uiso 1 1 calc R U . . .
H15C H 0.401932 0.373954 0.586780 0.090 Uiso 1 1 calc R U . . .
C16 C 0.0556(6) 0.5658(5) 0.4487(3) 0.0240(19) Uani 1 1 d . . . . .
H16A H 0.112813 0.574254 0.437255 0.029 Uiso 1 1 calc R U . . .
H16B H 0.034529 0.591682 0.481517 0.029 Uiso 1 1 calc R U . . .
C17 C -0.0133(8) 0.6026(6) 0.4138(4) 0.041(3) Uani 1 1 d . . . . .
H17A H -0.069756 0.592513 0.424867 0.049 Uiso 1 1 calc R U . . .
H17B H 0.008632 0.577257 0.380910 0.049 Uiso 1 1 calc R U . . .
C18 C -0.0317(8) 0.6926(6) 0.4109(4) 0.043(3) Uani 1 1 d . . . . .
H18A H -0.054111 0.717701 0.443394 0.064 Uiso 1 1 calc R U . . .
H18B H -0.076781 0.715549 0.388074 0.064 Uiso 1 1 calc R U . . .
H18C H 0.024013 0.702481 0.399425 0.064 Uiso 1 1 calc R U . . .
C19 C -0.1263(7) 0.3946(6) 0.4212(3) 0.032(2) Uani 1 1 d . . . . .
H19A H -0.166539 0.450821 0.418593 0.038 Uiso 1 1 calc R U . . .
H19B H -0.068037 0.395504 0.430551 0.038 Uiso 1 1 calc R U . . .
C20 C -0.1674(7) 0.3520(6) 0.4589(4) 0.038(2) Uani 1 1 d . . . . .
H20A H -0.221657 0.345718 0.446965 0.045 Uiso 1 1 calc R U . . .
H20B H -0.186671 0.385547 0.489247 0.045 Uiso 1 1 calc R U . . .
C21 C -0.1044(6) 0.2703(6) 0.4706(4) 0.033(2) Uani 1 1 d . . . . .
H21A H -0.083176 0.237271 0.440459 0.049 Uiso 1 1 calc R U . . .
H21B H -0.136132 0.244067 0.493739 0.049 Uiso 1 1 calc R U . . .
H21C H -0.053004 0.276290 0.485086 0.049 Uiso 1 1 calc R U . . .
C22 C -0.176(4) 0.517(5) 0.281(3) 0.046(3) Uani 0.5 1 d D U P C 1
H22A H -0.157303 0.485388 0.249445 0.055 Uiso 0.5 1 calc R U P C 1
H22B H -0.137378 0.549708 0.283590 0.055 Uiso 0.5 1 calc R U P C 1
C23 C -0.2741(19) 0.5701(13) 0.2824(9) 0.053(4) Uani 0.5 1 d D U P C 1
H23A H -0.311427 0.535488 0.280043 0.063 Uiso 0.5 1 calc R U P C 1
H23B H -0.291918 0.598817 0.314483 0.063 Uiso 0.5 1 calc R U P C 1
C24 C -0.294(2) 0.6302(16) 0.2434(10) 0.067(5) Uani 0.5 1 d D U P C 1
H24A H -0.255702 0.663450 0.244338 0.100 Uiso 0.5 1 calc R U P C 1
H24B H -0.357333 0.664504 0.248576 0.100 Uiso 0.5 1 calc R U P C 1
H24C H -0.282632 0.602460 0.211464 0.100 Uiso 0.5 1 calc R U P C 1
C22B C -0.180(5) 0.518(4) 0.281(3) 0.046(3) Uani 0.5 1 d D . P C 2
H22C H -0.196413 0.491313 0.253673 0.055 Uiso 0.5 1 calc R U P C 2
H22D H -0.119183 0.519731 0.271113 0.055 Uiso 0.5 1 calc R U P C 2
C23B C -0.2430(15) 0.6039(15) 0.2839(10) 0.053(4) Uani 0.5 1 d D . P C 2
H23C H -0.229962 0.633009 0.311245 0.063 Uiso 0.5 1 calc R U P C 2
H23D H -0.233793 0.631176 0.253204 0.063 Uiso 0.5 1 calc R U P C 2
C24B C -0.3363(18) 0.6058(17) 0.2915(11) 0.067(5) Uani 0.5 1 d D . P C 2
H24D H -0.368953 0.633422 0.264414 0.100 Uiso 0.5 1 calc R U P C 2
H24E H -0.364928 0.634679 0.322332 0.100 Uiso 0.5 1 calc R U P C 2
H24F H -0.337541 0.550718 0.292927 0.100 Uiso 0.5 1 calc R U P C 2
C25 C 0.0221(8) 0.6455(6) 0.1404(4) 0.039(3) Uani 1 1 d . . . . .
H25A H 0.073965 0.619729 0.159190 0.047 Uiso 1 1 calc R U . . .
H25B H -0.033506 0.658898 0.163133 0.047 Uiso 1 1 calc R U . . .
C26 C 0.0304(7) 0.7206(5) 0.1178(4) 0.031(2) Uani 1 1 d . . . . .
H26A H -0.017271 0.741825 0.095598 0.037 Uiso 1 1 calc R U . . .
H26B H 0.021002 0.761744 0.143838 0.037 Uiso 1 1 calc R U . . .
C27 C 0.1200(9) 0.7064(8) 0.0896(6) 0.075(5) Uani 1 1 d . . . . .
H27A H 0.167506 0.684778 0.111299 0.112 Uiso 1 1 calc R U . . .
H27B H 0.123064 0.757283 0.076386 0.112 Uiso 1 1 calc R U . . .
H27C H 0.128310 0.667803 0.062651 0.112 Uiso 1 1 calc R U . . .
C28 C -0.0776(6) 0.4960(5) 0.0540(3) 0.0239(18) Uani 1 1 d . . . . .
H28A H -0.085982 0.543324 0.032953 0.029 Uiso 1 1 calc R U . . .
H28B H -0.119059 0.513108 0.084223 0.029 Uiso 1 1 calc R U . . .
C29 C -0.0982(6) 0.4312(5) 0.0276(3) 0.0237(18) Uani 1 1 d . . . . .
H29A H -0.048877 0.406692 0.001581 0.028 Uiso 1 1 calc R U . . .
H29B H -0.154020 0.455658 0.011701 0.028 Uiso 1 1 calc R U . . .
C30 C -0.1095(7) 0.3653(6) 0.0612(4) 0.034(2) Uani 1 1 d . . . . .
H30A H -0.055604 0.342575 0.078351 0.051 Uiso 1 1 calc R U . . .
H30B H -0.118387 0.322849 0.041781 0.051 Uiso 1 1 calc R U . . .
H30C H -0.161871 0.388165 0.085185 0.051 Uiso 1 1 calc R U . . .
C31 C 0.1717(6) 0.2594(5) 0.0324(3) 0.0254(18) Uani 1 1 d . . . . .
H31A H 0.234218 0.223750 0.035000 0.031 Uiso 1 1 calc R U . . .
H31B H 0.171713 0.315397 0.030223 0.031 Uiso 1 1 calc R U . . .
C32 C 0.1393(6) 0.2370(6) -0.0133(3) 0.030(2) Uani 1 1 d . . . . .
H32A H 0.076678 0.272344 -0.015986 0.036 Uiso 1 1 calc R U . . .
H32B H 0.140045 0.180746 -0.011516 0.036 Uiso 1 1 calc R U . . .
C33 C 0.1995(7) 0.2460(6) -0.0579(4) 0.037(2) Uani 1 1 d . . . . .
H33A H 0.197012 0.302173 -0.060075 0.056 Uiso 1 1 calc R U . . .
H33B H 0.178817 0.230348 -0.087401 0.056 Uiso 1 1 calc R U . . .
H33C H 0.261449 0.211377 -0.054906 0.056 Uiso 1 1 calc R U . . .
C34 C 0.0643(6) 0.0533(5) 0.0909(3) 0.028(2) Uani 1 1 d . . . . .
H34A H 0.045617 0.057927 0.126477 0.033 Uiso 1 1 calc R U . . .
H34B H 0.121304 0.007768 0.084784 0.033 Uiso 1 1 calc R U . . .
C35 C -0.0071(8) 0.0390(7) 0.0637(4) 0.043(3) Uani 1 1 d . . . . .
H35A H -0.063469 0.085355 0.069673 0.051 Uiso 1 1 calc R U . . .
H35B H 0.012030 0.035066 0.028207 0.051 Uiso 1 1 calc R U . . .
C36 C -0.0247(7) -0.0367(6) 0.0794(4) 0.041(3) Uani 1 1 d . . . . .
H36A H 0.030978 -0.082702 0.073752 0.061 Uiso 1 1 calc R U . . .
H36B H -0.070292 -0.044644 0.060322 0.061 Uiso 1 1 calc R U . . .
H36C H -0.046385 -0.032036 0.114210 0.061 Uiso 1 1 calc R U . . .
C37 C 0.3581(5) 0.3754(5) -0.0058(3) 0.0195(17) Uani 1 1 d . . . . .
H37A H 0.331906 0.405921 0.025281 0.023 Uiso 1 1 calc R U . . .
H37B H 0.324469 0.338662 -0.011413 0.023 Uiso 1 1 calc R U . . .
C38 C 0.3519(6) 0.4329(5) -0.0479(3) 0.0223(17) Uani 1 1 d . . . . .
H38A H 0.288355 0.456482 -0.054595 0.027 Uiso 1 1 calc R U . . .
H38B H 0.386380 0.402208 -0.077526 0.027 Uiso 1 1 calc R U . . .
C39 C 0.3876(7) 0.5005(5) -0.0377(4) 0.032(2) Uani 1 1 d . . . . .
H39A H 0.348155 0.536087 -0.011543 0.048 Uiso 1 1 calc R U . . .
H39B H 0.389164 0.531357 -0.067427 0.048 Uiso 1 1 calc R U . . .
H39C H 0.448367 0.477749 -0.027639 0.048 Uiso 1 1 calc R U . . .
C40 C 0.6477(6) 0.2758(5) 0.0168(3) 0.0212(17) Uani 1 1 d . . . . .
H40A H 0.646814 0.311435 0.044555 0.025 Uiso 1 1 calc R U . . .
H40B H 0.631418 0.309334 -0.012199 0.025 Uiso 1 1 calc R U . . .
C41 C 0.7401(6) 0.2143(6) 0.0063(3) 0.029(2) Uani 1 1 d . . . . .
H41A H 0.754349 0.179461 0.034927 0.035 Uiso 1 1 calc R U . . .
H41B H 0.784807 0.242209 0.001404 0.035 Uiso 1 1 calc R U . . .
C42 C 0.7476(7) 0.1617(6) -0.0391(4) 0.034(2) Uani 1 1 d . . . . .
H42A H 0.711089 0.127017 -0.032341 0.051 Uiso 1 1 calc R U . . .
H42B H 0.810500 0.128374 -0.047431 0.051 Uiso 1 1 calc R U . . .
H42C H 0.725992 0.196196 -0.066584 0.051 Uiso 1 1 calc R U . . .
C43 C 0.3351(5) 0.5845(4) 0.2043(3) 0.0142(15) Uani 1 1 d . . . . .
C44 C 0.3352(5) 0.5533(5) 0.1573(3) 0.0165(15) Uani 1 1 d . . . . .
H44 H 0.310110 0.512032 0.153624 0.020 Uiso 1 1 calc R U . . .
C45 C 0.3721(6) 0.5826(5) 0.1161(3) 0.0237(18) Uani 1 1 d . . . . .
H45 H 0.372309 0.561034 0.084516 0.028 Uiso 1 1 calc R U . . .
C46 C 0.4086(5) 0.6437(5) 0.1213(3) 0.0190(16) Uani 1 1 d . . . . .
H46 H 0.432532 0.664397 0.093229 0.023 Uiso 1 1 calc R U . . .
C47 C 0.4099(6) 0.6742(4) 0.1676(3) 0.0195(16) Uani 1 1 d . . . . .
H47 H 0.435881 0.714819 0.171317 0.023 Uiso 1 1 calc R U . . .
C48 C 0.3729(5) 0.6448(4) 0.2087(3) 0.0161(15) Uani 1 1 d . . . . .
H48 H 0.373395 0.666269 0.240165 0.019 Uiso 1 1 calc R U . . .
C49 C 0.1628(5) 0.6144(4) 0.2587(3) 0.0151(15) Uani 1 1 d . . . . .
C50 C 0.0941(6) 0.5832(5) 0.2687(3) 0.0214(17) Uani 1 1 d . . . . .
H50 H 0.107147 0.526763 0.270628 0.026 Uiso 1 1 calc R U . . .
C51 C 0.0056(6) 0.6352(5) 0.2759(4) 0.028(2) Uani 1 1 d . . . . .
H51 H -0.041547 0.613802 0.283329 0.034 Uiso 1 1 calc R U . . .
C52 C -0.0148(6) 0.7176(5) 0.2723(3) 0.0249(18) Uani 1 1 d . . . . .
H52 H -0.075472 0.752486 0.276933 0.030 Uiso 1 1 calc R U . . .
C53 C 0.0545(6) 0.7489(5) 0.2620(4) 0.030(2) Uani 1 1 d . . . . .
H53 H 0.041264 0.805300 0.259574 0.036 Uiso 1 1 calc R U . . .
C54 C 0.1426(6) 0.6976(5) 0.2551(4) 0.030(2) Uani 1 1 d . . . . .
H54 H 0.189711 0.719140 0.247967 0.036 Uiso 1 1 calc R U . . .
C55 C 0.3185(6) 0.5765(4) 0.3103(3) 0.0171(15) Uani 1 1 d . . . . .
C56 C 0.2585(6) 0.6129(5) 0.3507(3) 0.0216(17) Uani 1 1 d . . . . .
H56 H 0.195726 0.625428 0.349515 0.026 Uiso 1 1 calc R U . . .
C57 C 0.2918(7) 0.6309(5) 0.3936(3) 0.0304(19) Uani 1 1 d . . . . .
H57 H 0.251175 0.655766 0.421104 0.037 Uiso 1 1 calc R U . . .
C58 C 0.3814(7) 0.6129(5) 0.3954(3) 0.0304(19) Uani 1 1 d . . . . .
H58 H 0.403058 0.625487 0.424184 0.036 Uiso 1 1 calc R U . . .
C59 C 0.4416(7) 0.5766(5) 0.3558(3) 0.029(2) Uani 1 1 d . . . . .
H59 H 0.504120 0.564469 0.357628 0.035 Uiso 1 1 calc R U . . .
C60 C 0.4113(6) 0.5574(4) 0.3131(3) 0.0218(17) Uani 1 1 d . . . . .
H60 H 0.452957 0.531675 0.286113 0.026 Uiso 1 1 calc R U . . .
C61 C 0.5815(5) 0.3714(4) 0.3440(3) 0.0149(15) Uani 1 1 d . . . . .
C62 C 0.5146(6) 0.3745(5) 0.3810(3) 0.0178(16) Uani 1 1 d . . . . .
H62 H 0.471379 0.349908 0.375545 0.021 Uiso 1 1 calc R U . . .
C63 C 0.5088(6) 0.4125(5) 0.4258(3) 0.0210(17) Uani 1 1 d . . . . .
H63 H 0.461909 0.414335 0.450498 0.025 Uiso 1 1 calc R U . . .
C64 C 0.5721(6) 0.4476(5) 0.4338(3) 0.0201(16) Uani 1 1 d . . . . .
H64 H 0.570567 0.471555 0.464867 0.024 Uiso 1 1 calc R U . . .
C65 C 0.6380(5) 0.4480(5) 0.3969(3) 0.0213(17) Uani 1 1 d . . . . .
H65 H 0.679669 0.474354 0.402218 0.026 Uiso 1 1 calc R U . . .
C66 C 0.6432(6) 0.4100(5) 0.3521(3) 0.0200(16) Uani 1 1 d . . . . .
H66 H 0.688603 0.410108 0.326908 0.024 Uiso 1 1 calc R U . . .
C67 C 0.6303(5) 0.3655(4) 0.2405(3) 0.0107(14) Uani 1 1 d . . . . .
C68 C 0.7216(5) 0.3609(5) 0.2293(3) 0.0174(16) Uani 1 1 d . . . . .
H68 H 0.767340 0.325450 0.246580 0.021 Uiso 1 1 calc R U . . .
C69 C 0.7430(6) 0.4081(5) 0.1933(3) 0.0184(16) Uani 1 1 d . . . . .
H69 H 0.804112 0.403646 0.185396 0.022 Uiso 1 1 calc R U . . .
C70 C 0.6782(6) 0.4615(5) 0.1684(3) 0.0214(17) Uani 1 1 d . . . . .
H70 H 0.694226 0.494898 0.144487 0.026 Uiso 1 1 calc R U . . .
C71 C 0.5880(6) 0.4664(5) 0.1786(3) 0.0200(16) Uani 1 1 d . . . . .
H71 H 0.542222 0.502279 0.161520 0.024 Uiso 1 1 calc R U . . .
C72 C 0.5680(5) 0.4176(4) 0.2139(3) 0.0119(14) Uani 1 1 d . . . . .
H72 H 0.507202 0.420248 0.220268 0.014 Uiso 1 1 calc R U . . .
C73 C 0.6880(5) 0.2202(4) 0.3001(3) 0.0143(15) Uani 1 1 d . . . . .
C74 C 0.7671(5) 0.2229(5) 0.3183(3) 0.0220(17) Uani 1 1 d . . . . .
H74 H 0.772315 0.273585 0.325392 0.026 Uiso 1 1 calc R U . . .
C75 C 0.8367(6) 0.1538(5) 0.3259(3) 0.0235(18) Uani 1 1 d . . . . .
H75 H 0.890632 0.156996 0.336457 0.028 Uiso 1 1 calc R U . . .
C76 C 0.8277(6) 0.0790(5) 0.3182(3) 0.0223(17) Uani 1 1 d . . . . .
H76 H 0.875477 0.031228 0.323713 0.027 Uiso 1 1 calc R U . . .
C77 C 0.7479(5) 0.0742(5) 0.3021(3) 0.0203(17) Uani 1 1 d . . . . .
H77 H 0.740386 0.023539 0.297973 0.024 Uiso 1 1 calc R U . . .
C78 C 0.6805(5) 0.1452(5) 0.2924(3) 0.0183(16) Uani 1 1 d . . . . .
H78 H 0.627803 0.142254 0.280086 0.022 Uiso 1 1 calc R U . . .
C79 C 0.7071(5) 0.1201(4) 0.1655(3) 0.0137(15) Uani 1 1 d . . . . .
C80 C 0.6810(5) 0.1948(5) 0.1439(3) 0.0188(16) Uani 1 1 d . . . . .
H80 H 0.622291 0.216970 0.133872 0.023 Uiso 1 1 calc R U . . .
C81 C 0.7408(6) 0.2371(5) 0.1369(3) 0.0207(17) Uani 1 1 d . . . . .
H81 H 0.723522 0.287212 0.121068 0.025 Uiso 1 1 calc R U . . .
C82 C 0.8250(6) 0.2066(5) 0.1529(3) 0.0248(18) Uani 1 1 d . . . . .
H82 H 0.865296 0.236123 0.148592 0.030 Uiso 1 1 calc R U . . .
C83 C 0.8504(5) 0.1335(5) 0.1751(3) 0.0240(18) Uani 1 1 d . . . . .
H83 H 0.908350 0.112942 0.186375 0.029 Uiso 1 1 calc R U . . .
C84 C 0.7924(5) 0.0891(5) 0.1814(3) 0.0183(16) Uani 1 1 d . . . . .
H84 H 0.810875 0.038170 0.196322 0.022 Uiso 1 1 calc R U . . .
C85 C 0.6714(5) -0.0239(4) 0.2029(3) 0.0148(15) Uani 1 1 d . . . . .
C86 C 0.6275(5) -0.0340(5) 0.2484(3) 0.0164(15) Uani 1 1 d . . . . .
H86 H 0.575384 0.007645 0.262022 0.020 Uiso 1 1 calc R U . . .
C87 C 0.6607(6) -0.1050(5) 0.2731(3) 0.0222(17) Uani 1 1 d . . . . .
H87 H 0.631776 -0.111260 0.304056 0.027 Uiso 1 1 calc R U . . .
C88 C 0.7352(6) -0.1667(5) 0.2534(4) 0.0275(19) Uani 1 1 d . . . . .
H88 H 0.757025 -0.215012 0.270833 0.033 Uiso 1 1 calc R U . . .
C89 C 0.7780(6) -0.1585(5) 0.2087(4) 0.032(2) Uani 1 1 d . . . . .
H89 H 0.829302 -0.201130 0.195153 0.038 Uiso 1 1 calc R U . . .
C90 C 0.7459(6) -0.0876(5) 0.1834(3) 0.027(2) Uani 1 1 d . . . . .
H90 H 0.775076 -0.082489 0.152270 0.032 Uiso 1 1 calc R U . . .
C91 C 0.6285(5) 0.0313(4) 0.1084(3) 0.0147(15) Uani 1 1 d . . . . .
C92 C 0.7021(6) 0.0225(5) 0.0743(3) 0.0233(18) Uani 1 1 d . . . . .
H92 H 0.749980 0.039260 0.082507 0.028 Uiso 1 1 calc R U . . .
C93 C 0.7056(6) -0.0111(5) 0.0281(3) 0.0233(18) Uani 1 1 d . . . . .
H93 H 0.755527 -0.016454 0.004689 0.028 Uiso 1 1 calc R U . . .
C94 C 0.6363(6) -0.0367(5) 0.0163(3) 0.0241(17) Uani 1 1 d . . . . .
H94 H 0.639705 -0.061472 -0.014664 0.029 Uiso 1 1 calc R U . . .
C95 C 0.5621(6) -0.0259(4) 0.0499(3) 0.0213(17) Uani 1 1 d . . . . .
H95 H 0.513528 -0.041287 0.041243 0.026 Uiso 1 1 calc R U . . .
C96 C 0.5578(6) 0.0072(5) 0.0964(3) 0.0193(16) Uani 1 1 d . . . . .
H96 H 0.507373 0.013354 0.119521 0.023 Uiso 1 1 calc R U . . .
C97 C 0.3755(5) -0.0996(4) 0.2741(3) 0.0158(15) Uani 1 1 d . . . . .
C98 C 0.4152(6) -0.0734(5) 0.3102(3) 0.0174(16) Uani 1 1 d . . . . .
H98 H 0.424474 -0.023056 0.307302 0.021 Uiso 1 1 calc R U . . .
C99 C 0.4418(6) -0.1205(5) 0.3508(3) 0.0218(17) Uani 1 1 d . . . . .
H99 H 0.470234 -0.102914 0.375022 0.026 Uiso 1 1 calc R U . . .
C100 C 0.4263(6) -0.1931(5) 0.3554(3) 0.0240(18) Uani 1 1 d . . . . .
H100 H 0.444074 -0.225184 0.382965 0.029 Uiso 1 1 calc R U . . .
C101 C 0.3848(6) -0.2194(5) 0.3197(3) 0.0237(18) Uani 1 1 d . . . . .
H101 H 0.373176 -0.268621 0.323389 0.028 Uiso 1 1 calc R U . . .
C102 C 0.3606(6) -0.1738(4) 0.2790(3) 0.0209(17) Uani 1 1 d . . . . .
H102 H 0.333992 -0.192513 0.254347 0.025 Uiso 1 1 calc R U . . .
C103 C 0.2339(5) -0.0452(4) 0.2117(3) 0.0145(15) Uani 1 1 d . . . . .
C104 C 0.1591(5) 0.0153(4) 0.2330(3) 0.0179(16) Uani 1 1 d . . . . .
H104 H 0.166732 0.060377 0.248121 0.022 Uiso 1 1 calc R U . . .
C105 C 0.0737(6) 0.0116(5) 0.2327(3) 0.0233(18) Uani 1 1 d . . . . .
H105 H 0.023818 0.052973 0.248608 0.028 Uiso 1 1 calc R U . . .
C106 C 0.0603(6) -0.0524(5) 0.2093(3) 0.0249(18) Uani 1 1 d . . . . .
H106 H 0.001562 -0.054735 0.208555 0.030 Uiso 1 1 calc R U . . .
C107 C 0.1351(6) -0.1131(5) 0.1869(3) 0.0229(17) Uani 1 1 d . . . . .
H107 H 0.127032 -0.156920 0.170463 0.027 Uiso 1 1 calc R U . . .
C108 C 0.2223(6) -0.1101(5) 0.1884(3) 0.0176(16) Uani 1 1 d . . . . .
H108 H 0.272833 -0.152049 0.173522 0.021 Uiso 1 1 calc R U . . .
C109 C 0.4227(5) -0.1038(4) 0.1715(3) 0.0155(15) Uani 1 1 d . . . . .
C110 C 0.4000(6) -0.1071(5) 0.1241(3) 0.0175(16) Uani 1 1 d . . . . .
H110 H 0.342587 -0.074314 0.115862 0.021 Uiso 1 1 calc R U . . .
C111 C 0.4606(6) -0.1580(5) 0.0888(3) 0.0220(17) Uani 1 1 d . . . . .
H111 H 0.443404 -0.161872 0.057031 0.026 Uiso 1 1 calc R U . . .
C112 C 0.5461(6) -0.2031(5) 0.0998(3) 0.0251(18) Uani 1 1 d . . . . .
H112 H 0.587930 -0.236813 0.075294 0.030 Uiso 1 1 calc R U . . .
C113 C 0.5703(6) -0.1991(5) 0.1462(3) 0.0236(17) Uani 1 1 d . . . . .
H113 H 0.628982 -0.230170 0.153566 0.028 Uiso 1 1 calc R U . . .
C114 C 0.5096(5) -0.1498(4) 0.1824(3) 0.0162(15) Uani 1 1 d . . . . .
H114 H 0.526868 -0.147250 0.214350 0.019 Uiso 1 1 calc R U . . .

loop_
_atom_site_aniso_label
_atom_site_aniso_U_11
_atom_site_aniso_U_22
_atom_site_aniso_U_33
_atom_site_aniso_U_23
_atom_site_aniso_U_13
_atom_site_aniso_U_12
Au1 0.01165(14) 0.00521(12) 0.01130(14) -0.00036(10) -0.00100(10) -0.00332(10)
Au2 0.00979(14) 0.00783(12) 0.01262(14) -0.00050(10) -0.00233(10) -0.00390(11)
Au3 0.00997(14) 0.00709(12) 0.01190(14) -0.00119(10) -0.00054(10) -0.00228(10)
Au4 0.01233(14) 0.00541(12) 0.01137(14) -0.00088(10) -0.00058(10) -0.00373(11)
Pt1 0.00881(13) 0.00473(11) 0.00876(13) -0.00031(9) -0.00097(10) -0.00261(10)
Ag1 0.0115(3) 0.0075(2) 0.0089(3) 0.00047(19) 0.0006(2) -0.0040(2)
Ag2 0.0120(3) 0.0078(2) 0.0113(3) 0.00114(19) -0.0030(2) -0.0034(2)
Ag3 0.0138(3) 0.0095(2) 0.0108(3) -0.0010(2) -0.0011(2) -0.0044(2)
Ag4 0.0094(2) 0.0086(2) 0.0120(2) -0.00045(17) -0.00222(18) -0.00365(18)
Ag5 0.0103(2) 0.0078(2) 0.0119(2) -0.00154(18) 0.00108(19) -0.00325(19)
Au4B 0.0094(2) 0.0086(2) 0.0120(2) -0.00045(17) -0.00222(18) -0.00365(18)
Au5B 0.0103(2) 0.0078(2) 0.0119(2) -0.00154(18) 0.00108(19) -0.00325(19)
Ag6 0.0124(3) 0.0090(2) 0.0107(3) -0.00158(19) 0.0017(2) -0.0057(2)
Ag7 0.0139(3) 0.0080(2) 0.0093(3) -0.00174(19) 0.0004(2) -0.0049(2)
Ag8 0.0131(3) 0.0084(2) 0.0124(3) 0.0014(2) -0.0035(2) -0.0031(2)
Ag9 0.0184(3) 0.0118(3) 0.0201(3) 0.0016(2) -0.0035(2) -0.0052(2)
Ag10 0.0161(3) 0.0135(3) 0.0160(3) -0.0029(2) -0.0007(2) -0.0029(2)
Ag11 0.0158(3) 0.0126(3) 0.0249(3) 0.0032(2) -0.0011(2) -0.0036(2)
S1 0.0194(10) 0.0093(8) 0.0216(10) -0.0010(7) -0.0036(8) -0.0035(8)
S2 0.0201(10) 0.0108(8) 0.0153(10) -0.0006(7) -0.0053(8) -0.0006(8)
S3 0.0239(11) 0.0135(9) 0.0375(13) -0.0011(8) -0.0083(9) -0.0073(9)
S4 0.0170(10) 0.0130(8) 0.0192(10) -0.0001(7) -0.0002(8) -0.0086(8)
S5 0.0205(10) 0.0132(9) 0.0138(9) -0.0008(7) 0.0023(8) -0.0064(8)
S6 0.0265(11) 0.0120(9) 0.0186(10) -0.0054(7) 0.0058(8) -0.0099(8)
S7 0.0217(11) 0.0102(8) 0.0244(11) -0.0022(7) 0.0045(8) -0.0046(8)
S8 0.0185(11) 0.0357(12) 0.0194(11) 0.0061(9) -0.0040(8) -0.0160(9)
S9 0.0256(11) 0.0156(9) 0.0206(11) 0.0021(8) 0.0049(9) -0.0036(8)
S10 0.0144(10) 0.0238(10) 0.0225(11) 0.0108(8) -0.0045(8) -0.0056(8)
S11 0.0176(10) 0.0148(9) 0.0215(10) -0.0050(8) -0.0023(8) -0.0067(8)
S12 0.0180(10) 0.0134(9) 0.0202(10) -0.0030(7) 0.0008(8) -0.0068(8)
S13 0.0300(11) 0.0127(9) 0.0139(10) -0.0019(7) 0.0037(8) -0.0119(8)
S14 0.0256(11) 0.0149(9) 0.0130(9) -0.0011(7) 0.0017(8) -0.0107(8)
P1 0.0204(11) 0.0115(9) 0.0159(10) 0.0002(7) -0.0048(8) -0.0045(8)
P2 0.0221(11) 0.0126(9) 0.0167(10) 0.0007(8) 0.0005(8) -0.0092(8)
P3 0.0153(10) 0.0112(9) 0.0133(10) -0.0042(7) 0.0004(8) -0.0032(8)
P4 0.0134(11) 0.0464(14) 0.0180(11) -0.0064(10) -0.0011(9) -0.0015(10)
P5 0.0184(11) 0.0131(9) 0.0157(10) 0.0034(7) -0.0035(8) -0.0038(8)
P6 0.0179(10) 0.0165(9) 0.0146(10) -0.0016(8) -0.0034(8) -0.0095(8)
P7 0.0170(10) 0.0093(8) 0.0124(10) -0.0003(7) 0.0011(8) -0.0039(8)
P8 0.0150(10) 0.0072(8) 0.0137(10) -0.0011(7) -0.0005(7) -0.0039(7)
P9 0.0094(9) 0.0100(8) 0.0160(10) -0.0006(7) -0.0030(7) -0.0048(7)
P10 0.0104(9) 0.0112(9) 0.0149(10) -0.0004(7) -0.0023(7) -0.0023(7)
P11 0.0160(10) 0.0068(8) 0.0137(10) -0.0010(7) -0.0006(8) -0.0055(8)
O1 0.026(3) 0.019(3) 0.022(3) 0.001(2) -0.011(2) -0.006(2)
O2 0.036(3) 0.014(3) 0.009(3) 0.000(2) -0.001(2) -0.007(3)
O3 0.030(3) 0.014(3) 0.027(3) -0.001(2) 0.001(3) -0.013(3)
O4 0.045(4) 0.028(3) 0.015(3) -0.003(2) 0.005(3) -0.016(3)
O5 0.020(3) 0.018(3) 0.016(3) -0.007(2) -0.001(2) 0.003(2)
O6 0.019(3) 0.012(2) 0.022(3) -0.001(2) -0.001(2) -0.005(2)
O7 0.036(4) 0.046(4) 0.025(3) -0.006(3) -0.004(3) -0.020(3)
O8 0.021(3) 0.044(4) 0.040(4) 0.000(3) 0.001(3) -0.001(3)
O9 0.033(4) 0.017(3) 0.021(3) 0.002(2) -0.003(3) -0.008(3)
O10 0.018(3) 0.022(3) 0.022(3) 0.002(2) -0.006(2) -0.006(2)
O11 0.024(3) 0.019(3) 0.022(3) 0.000(2) -0.003(2) -0.009(2)
O12 0.034(4) 0.025(3) 0.021(3) -0.003(2) -0.008(3) -0.019(3)
O13 0.017(3) 0.014(3) 0.015(3) 0.002(2) 0.001(2) -0.003(2)
O14 0.018(3) 0.012(2) 0.015(3) 0.001(2) 0.000(2) -0.004(2)
C1 0.024(5) 0.039(5) 0.032(5) -0.002(4) -0.001(4) -0.012(4)
C2 0.096(11) 0.109(12) 0.045(7) 0.003(7) -0.019(6) -0.077(10)
C3 0.135(16) 0.30(3) 0.092(12) -0.097(16) 0.055(11) -0.181(19)
C4 0.046(5) 0.020(4) 0.013(4) -0.002(3) -0.002(3) -0.008(4)
C5 0.036(5) 0.040(5) 0.022(4) 0.008(4) 0.000(4) 0.006(4)
C6 0.054(7) 0.047(6) 0.021(5) 0.006(4) 0.003(4) 0.021(6)
C7 0.037(5) 0.019(4) 0.030(5) -0.003(3) 0.002(4) -0.012(4)
C8 0.030(5) 0.026(5) 0.071(7) -0.018(4) 0.006(5) -0.009(4)
C9 0.061(8) 0.030(6) 0.100(10) -0.004(6) 0.014(7) -0.018(6)
C10 0.046(10) 0.055(11) 0.015(5) 0.001(6) -0.002(6) -0.025(9)
C11 0.046(8) 0.051(8) 0.019(5) 0.005(5) 0.004(5) -0.016(7)
C12 0.055(12) 0.086(15) 0.025(7) 0.024(8) 0.003(7) -0.010(9)
C10B 0.046(10) 0.055(11) 0.015(5) 0.001(6) -0.002(6) -0.025(9)
C11B 0.046(8) 0.051(8) 0.019(5) 0.005(5) 0.004(5) -0.016(7)
C12B 0.055(12) 0.086(15) 0.025(7) 0.024(8) 0.003(7) -0.010(9)
C13 0.026(4) 0.030(5) 0.022(4) -0.016(3) -0.007(3) -0.001(4)
C14 0.058(7) 0.031(5) 0.060(7) 0.021(5) -0.034(6) -0.019(5)
C15 0.062(7) 0.033(6) 0.083(10) 0.005(6) -0.044(7) -0.003(6)
C16 0.031(5) 0.010(3) 0.030(5) -0.003(3) -0.001(4) -0.006(3)
C17 0.065(7) 0.023(4) 0.030(5) 0.002(4) -0.014(5) -0.004(5)
C18 0.063(8) 0.027(4) 0.035(6) 0.004(4) -0.002(5) -0.009(5)
C19 0.033(5) 0.034(5) 0.030(5) -0.002(3) -0.003(4) -0.011(4)
C20 0.045(6) 0.036(5) 0.028(5) 0.002(4) -0.006(4) -0.007(4)
C21 0.029(5) 0.035(5) 0.033(5) 0.011(4) -0.002(4) -0.008(4)
C22 0.064(6) 0.028(4) 0.048(5) 0.001(4) -0.006(5) -0.017(4)
C23 0.058(6) 0.039(6) 0.055(7) -0.006(6) -0.004(6) -0.009(5)
C24 0.067(8) 0.058(10) 0.076(11) 0.009(8) -0.011(8) -0.020(7)
C22B 0.064(6) 0.028(4) 0.048(5) 0.001(4) -0.006(5) -0.017(4)
C23B 0.058(6) 0.039(6) 0.055(7) -0.006(6) -0.004(6) -0.009(5)
C24B 0.067(8) 0.058(10) 0.076(11) 0.009(8) -0.011(8) -0.020(7)
C25 0.067(7) 0.023(4) 0.030(5) -0.003(4) -0.003(5) -0.018(5)
C26 0.041(5) 0.022(4) 0.033(5) 0.001(4) -0.007(4) -0.015(4)
C27 0.067(8) 0.055(8) 0.113(12) -0.035(8) 0.038(8) -0.045(7)
C28 0.019(4) 0.021(4) 0.029(5) -0.005(3) -0.003(3) -0.003(3)
C29 0.016(4) 0.033(4) 0.025(5) -0.002(3) -0.005(3) -0.010(4)
C30 0.029(5) 0.028(5) 0.046(6) -0.005(4) 0.001(4) -0.010(4)
C31 0.028(5) 0.022(4) 0.029(4) 0.011(3) -0.004(3) -0.011(4)
C32 0.029(5) 0.034(5) 0.027(4) -0.001(4) -0.001(4) -0.009(4)
C33 0.039(6) 0.042(6) 0.030(5) -0.003(4) 0.003(4) -0.013(5)
C34 0.037(5) 0.018(4) 0.033(5) -0.011(3) 0.005(4) -0.018(4)
C35 0.059(7) 0.056(6) 0.035(6) -0.003(5) -0.004(5) -0.047(6)
C36 0.042(6) 0.045(6) 0.050(7) -0.015(5) 0.002(5) -0.036(5)
C37 0.020(4) 0.015(4) 0.022(4) 0.002(3) 0.000(3) -0.006(3)
C38 0.022(4) 0.021(4) 0.022(4) 0.004(3) -0.002(3) -0.004(3)
C39 0.044(6) 0.023(4) 0.031(5) 0.005(4) -0.005(4) -0.014(4)
C40 0.023(4) 0.024(4) 0.021(4) -0.003(3) 0.002(3) -0.014(3)
C41 0.022(4) 0.034(5) 0.032(5) -0.011(4) 0.004(4) -0.012(4)
C42 0.029(5) 0.030(5) 0.040(6) -0.010(4) 0.009(4) -0.009(4)
C43 0.017(4) 0.008(3) 0.018(4) 0.001(3) -0.006(3) -0.005(3)
C44 0.020(4) 0.017(4) 0.015(3) -0.001(3) -0.005(3) -0.008(3)
C45 0.036(5) 0.021(4) 0.016(4) 0.000(3) 0.001(3) -0.013(4)
C46 0.019(4) 0.015(3) 0.021(4) 0.005(3) 0.002(3) -0.004(3)
C47 0.024(4) 0.010(3) 0.026(4) -0.001(3) 0.000(3) -0.009(3)
C48 0.016(4) 0.009(3) 0.023(4) -0.001(3) 0.000(3) -0.003(3)
C49 0.017(4) 0.012(3) 0.016(4) -0.001(3) -0.001(3) -0.006(3)
C50 0.019(4) 0.015(4) 0.031(5) 0.002(3) -0.002(3) -0.007(3)
C51 0.016(4) 0.023(4) 0.045(6) -0.001(4) -0.002(4) -0.005(3)
C52 0.020(4) 0.023(4) 0.026(5) 0.004(3) 0.001(3) 0.000(3)
C53 0.022(4) 0.013(4) 0.048(6) 0.007(4) 0.003(4) 0.000(3)
C54 0.018(4) 0.012(3) 0.057(6) 0.004(4) 0.006(4) -0.003(3)
C55 0.028(4) 0.007(3) 0.020(4) 0.003(3) -0.003(3) -0.010(3)
C56 0.028(4) 0.021(4) 0.020(4) 0.000(3) 0.000(3) -0.015(4)
C57 0.057(5) 0.020(4) 0.017(4) -0.001(3) -0.004(4) -0.017(4)
C58 0.058(5) 0.012(4) 0.022(4) 0.002(3) -0.016(4) -0.010(4)
C59 0.039(5) 0.013(4) 0.034(4) 0.001(3) -0.024(3) -0.001(4)
C60 0.030(4) 0.007(3) 0.026(4) 0.001(3) -0.012(3) -0.002(3)
C61 0.017(4) 0.006(3) 0.019(4) 0.001(3) -0.006(3) 0.000(3)
C62 0.025(4) 0.015(4) 0.016(4) 0.002(3) -0.005(3) -0.010(3)
C63 0.029(4) 0.019(4) 0.012(4) 0.000(3) 0.002(3) -0.006(3)
C64 0.025(4) 0.017(4) 0.015(4) -0.003(3) -0.003(3) -0.003(3)
C65 0.014(4) 0.022(4) 0.028(4) -0.009(3) -0.005(3) -0.005(3)
C66 0.019(4) 0.020(4) 0.021(4) -0.002(3) -0.001(3) -0.007(3)
C67 0.015(3) 0.008(3) 0.010(3) -0.003(2) -0.003(3) -0.005(3)
C68 0.018(4) 0.016(4) 0.020(4) 0.002(3) -0.005(3) -0.007(3)
C69 0.020(4) 0.023(4) 0.015(4) -0.001(3) 0.000(3) -0.012(3)
C70 0.028(4) 0.016(4) 0.021(4) 0.002(3) 0.000(3) -0.009(3)
C71 0.024(4) 0.017(4) 0.020(4) 0.004(3) -0.004(3) -0.008(3)
C72 0.013(3) 0.010(3) 0.013(4) 0.000(3) -0.001(3) -0.005(3)
C73 0.019(4) 0.014(3) 0.010(4) 0.002(3) 0.001(3) -0.006(3)
C74 0.014(4) 0.024(4) 0.031(5) -0.001(3) -0.004(3) -0.010(3)
C75 0.016(4) 0.024(4) 0.030(5) 0.005(3) -0.008(3) -0.005(3)
C76 0.014(4) 0.022(4) 0.029(5) -0.001(3) -0.004(3) -0.003(3)
C77 0.018(4) 0.014(3) 0.029(5) -0.001(3) -0.004(3) -0.005(3)
C78 0.014(4) 0.019(3) 0.022(4) -0.001(3) -0.009(3) -0.004(3)
C79 0.011(3) 0.013(3) 0.016(4) -0.008(3) -0.004(3) -0.002(3)
C80 0.014(4) 0.015(3) 0.025(4) -0.005(3) -0.003(3) -0.003(3)
C81 0.023(4) 0.019(4) 0.021(4) 0.002(3) -0.007(3) -0.007(3)
C82 0.025(4) 0.026(4) 0.028(5) -0.001(3) -0.006(3) -0.015(3)
C83 0.006(4) 0.036(4) 0.028(5) 0.001(3) -0.006(3) -0.003(3)
C84 0.010(3) 0.018(4) 0.022(4) -0.003(3) -0.002(3) 0.001(3)
C85 0.014(4) 0.010(3) 0.018(4) -0.003(3) -0.008(3) 0.001(3)
C86 0.016(4) 0.014(3) 0.021(4) -0.003(3) -0.006(3) -0.005(3)
C87 0.029(4) 0.018(4) 0.022(4) 0.004(3) -0.009(3) -0.009(3)
C88 0.028(5) 0.016(4) 0.037(5) 0.005(3) -0.009(3) -0.003(3)
C89 0.027(5) 0.017(4) 0.039(5) 0.006(3) -0.003(4) 0.010(4)
C90 0.025(5) 0.019(4) 0.026(5) -0.002(3) 0.003(3) 0.004(3)
C91 0.017(4) 0.005(3) 0.020(4) 0.002(3) -0.001(3) 0.000(3)
C92 0.023(4) 0.026(4) 0.019(4) -0.007(3) 0.002(3) -0.005(4)
C93 0.030(4) 0.023(4) 0.016(4) -0.007(3) 0.006(3) -0.010(4)
C94 0.040(5) 0.017(4) 0.015(4) -0.003(3) -0.003(3) -0.010(4)
C95 0.033(4) 0.012(4) 0.024(4) 0.003(3) -0.008(3) -0.012(3)
C96 0.019(4) 0.019(4) 0.021(4) 0.005(3) -0.005(3) -0.007(3)
C97 0.021(4) 0.007(3) 0.017(4) 0.000(3) 0.002(3) -0.002(3)
C98 0.024(4) 0.012(3) 0.016(4) 0.002(3) -0.003(3) -0.006(3)
C99 0.024(4) 0.021(4) 0.020(4) 0.002(3) -0.005(3) -0.005(3)
C100 0.033(5) 0.016(4) 0.018(4) 0.004(3) -0.002(3) -0.001(3)
C101 0.032(5) 0.014(4) 0.025(4) 0.002(3) -0.001(3) -0.008(3)
C102 0.031(5) 0.011(3) 0.022(4) 0.000(3) -0.005(3) -0.007(3)
C103 0.023(4) 0.010(3) 0.014(4) 0.004(3) -0.001(3) -0.011(3)
C104 0.022(4) 0.011(3) 0.023(4) 0.002(3) -0.004(3) -0.008(3)
C105 0.023(4) 0.015(4) 0.033(5) 0.004(3) -0.003(3) -0.008(3)
C106 0.024(4) 0.026(4) 0.034(5) 0.010(3) -0.003(3) -0.020(3)
C107 0.029(4) 0.021(4) 0.028(5) 0.006(3) -0.011(3) -0.019(3)
C108 0.024(4) 0.013(3) 0.020(4) 0.002(3) -0.005(3) -0.011(3)
C109 0.021(4) 0.006(3) 0.022(4) -0.001(3) -0.002(3) -0.007(3)
C110 0.019(4) 0.017(4) 0.018(4) 0.004(3) 0.000(3) -0.009(3)
C111 0.035(4) 0.019(4) 0.016(4) -0.004(3) 0.005(3) -0.016(3)
C112 0.030(4) 0.018(4) 0.029(4) -0.009(3) 0.011(3) -0.012(3)
C113 0.021(4) 0.017(4) 0.032(4) -0.004(3) 0.002(3) -0.008(3)
C114 0.020(4) 0.016(4) 0.015(4) 0.000(3) -0.001(3) -0.010(3)

loop_
_atom_type_symbol
_atom_type_description
_atom_type_scat_dispersion_real
_atom_type_scat_dispersion_imag
_atom_type_scat_source
C C 0.0033 0.0016 'International Tables Vol C Tables 4.2.6.8 and 6.1.1.4'
H H 0.0000 0.0000 'International Tables Vol C Tables 4.2.6.8 and 6.1.1.4'
Ag Ag -0.8971 1.1015 'International Tables Vol C Tables 4.2.6.8 and 6.1.1.4'
Au Au -2.0133 8.8022 'International Tables Vol C Tables 4.2.6.8 and 6.1.1.4'
O O 0.0106 0.0060 'International Tables Vol C Tables 4.2.6.8 and 6.1.1.4'
P P 0.1023 0.0942 'International Tables Vol C Tables 4.2.6.8 and 6.1.1.4'
Pt Pt -1.7033 8.3905 'International Tables Vol C Tables 4.2.6.8 and 6.1.1.4'
S S 0.1246 0.1234 'International Tables Vol C Tables 4.2.6.8 and 6.1.1.4'

loop_
_geom_angle_atom_site_label_1
_geom_angle_atom_site_label_2
_geom_angle_atom_site_label_3
_geom_angle
_geom_angle_site_symmetry_1
_geom_angle_site_symmetry_3
_geom_angle_publ_flag
P8 Au1 Pt1 179.41(5) . . ?
P8 Au1 Ag2 118.70(5) . . ?
Pt1 Au1 Ag2 60.835(14) . . ?
P8 Au1 Ag7 121.13(5) . . ?
Pt1 Au1 Ag7 59.464(15) . . ?
Ag2 Au1 Ag7 109.23(2) . . ?
P8 Au1 Ag1 120.85(5) . . ?
Pt1 Au1 Ag1 58.659(14) . . ?
Ag2 Au1 Ag1 60.74(2) . . ?
Ag7 Au1 Ag1 111.20(2) . . ?
P8 Au1 Au2 123.00(5) . . ?
Pt1 Au1 Au2 57.172(13) . . ?
Ag2 Au1 Au2 109.899(17) . . ?
Ag7 Au1 Au2 61.982(15) . . ?
Ag1 Au1 Au2 61.225(16) . . ?
P8 Au1 Au5B 121.95(5) . . ?
Pt1 Au1 Au5B 58.238(14) . . ?
Ag2 Au1 Au5B 59.606(18) . . ?
Ag7 Au1 Au5B 58.587(17) . . ?
Ag1 Au1 Au5B 107.354(19) . . ?
Au2 Au1 Au5B 107.083(18) . . ?
P8 Au1 Ag5 121.95(5) . . ?
Pt1 Au1 Ag5 58.238(14) . . ?
Ag2 Au1 Ag5 59.606(18) . . ?
Ag7 Au1 Ag5 58.587(17) . . ?
Ag1 Au1 Ag5 107.354(19) . . ?
Au2 Au1 Ag5 107.083(18) . . ?
P9 Au2 Pt1 175.54(5) . . ?
P9 Au2 Au1 124.36(5) . . ?
Pt1 Au2 Au1 58.115(15) . . ?
P9 Au2 Ag8 120.93(5) . . ?
Pt1 Au2 Ag8 59.241(15) . . ?
Au1 Au2 Ag8 107.532(19) . . ?
P9 Au2 Au3 118.38(5) . . ?
Pt1 Au2 Au3 57.355(12) . . ?
Au1 Au2 Au3 106.227(15) . . ?
Ag8 Au2 Au3 63.457(17) . . ?
P9 Au2 Ag1 119.10(5) . . ?
Pt1 Au2 Ag1 58.198(14) . . ?
Au1 Au2 Ag1 59.223(14) . . ?
Ag8 Au2 Ag1 110.194(18) . . ?
Au3 Au2 Ag1 58.845(15) . . ?
P9 Au2 Ag7 125.84(5) . . ?
Pt1 Au2 Ag7 58.458(17) . . ?
Au1 Au2 Ag7 58.536(16) . . ?
Ag8 Au2 Ag7 59.914(17) . . ?
Au3 Au2 Ag7 108.936(16) . . ?
Ag1 Au2 Ag7 106.83(2) . . ?
P10 Au3 Pt1 177.66(5) . . ?
P10 Au3 Au4 121.95(5) . . ?
Pt1 Au3 Au4 59.486(15) . . ?
P10 Au3 Ag1 118.61(5) . . ?
Pt1 Au3 Ag1 59.106(15) . . ?
Au4 Au3 Ag1 108.389(18) . . ?
P10 Au3 Au2 122.49(5) . . ?
Pt1 Au3 Au2 57.333(12) . . ?
Au4 Au3 Au2 108.739(14) . . ?
Ag1 Au3 Au2 61.266(17) . . ?
P10 Au3 Ag3 116.43(5) . . ?
Pt1 Au3 Ag3 62.231(17) . . ?
Au4 Au3 Ag3 62.402(17) . . ?
Ag1 Au3 Ag3 58.838(17) . . ?
Au2 Au3 Ag3 109.667(17) . . ?
P10 Au3 Ag8 124.93(5) . . ?
Pt1 Au3 Ag8 57.224(14) . . ?
Au4 Au3 Ag8 62.123(14) . . ?
Ag1 Au3 Ag8 107.904(17) . . ?
Au2 Au3 Ag8 58.175(15) . . ?
Ag3 Au3 Ag8 111.94(2) . . ?
P11 Au4 Pt1 174.44(5) . . ?
P11 Au4 Au3 127.26(5) . . ?
Pt1 Au4 Au3 58.159(12) . . ?
P11 Au4 Ag6 116.55(5) . . ?
Pt1 Au4 Ag6 59.543(15) . . ?
Au3 Au4 Ag6 109.923(17) . . ?
P11 Au4 Ag4 116.14(5) . . ?
Pt1 Au4 Ag4 58.855(15) . . ?
Au3 Au4 Ag4 106.882(19) . . ?
Ag6 Au4 Ag4 61.508(18) . . ?
P11 Au4 Au4B 116.14(5) . . ?
Pt1 Au4 Au4B 58.855(15) . . ?
Au3 Au4 Au4B 106.882(19) . . ?
Ag6 Au4 Au4B 61.508(18) . . ?
P11 Au4 Ag3 119.25(5) . . ?
Pt1 Au4 Ag3 61.159(15) . . ?
Au3 Au4 Ag3 60.639(15) . . ?
Ag6 Au4 Ag3 110.68(2) . . ?
Ag4 Au4 Ag3 59.000(17) . . ?
Au4B Au4 Ag3 59.000(17) . . ?
P11 Au4 Ag8 125.16(5) . . ?
Pt1 Au4 Ag8 57.172(13) . . ?
Au3 Au4 Ag8 62.909(16) . . ?
Ag6 Au4 Ag8 58.402(19) . . ?
Ag4 Au4 Ag8 107.072(19) . . ?
Au4B Au4 Ag8 107.072(19) . . ?
Ag3 Au4 Ag8 111.18(2) . . ?
Au2 Pt1 Au3 65.311(16) . . ?
Au2 Pt1 Au1 64.713(12) . . ?
Au3 Pt1 Au1 118.038(15) . . ?
Au2 Pt1 Au4 117.831(14) . . ?
Au3 Pt1 Au4 62.355(13) . . ?
Au1 Pt1 Au4 176.319(14) . . ?
Au2 Pt1 Au4B 177.068(17) . . ?
Au3 Pt1 Au4B 113.240(18) . . ?
Au1 Pt1 Au4B 114.803(16) . . ?
Au4 Pt1 Au4B 62.507(14) . . ?
Au2 Pt1 Ag4 177.068(17) . . ?
Au3 Pt1 Ag4 113.240(18) . . ?
Au1 Pt1 Ag4 114.803(16) . . ?
Au4 Pt1 Ag4 62.507(14) . . ?
Au2 Pt1 Ag1 65.514(17) . . ?
Au3 Pt1 Ag1 63.740(17) . . ?
Au1 Pt1 Ag1 63.697(15) . . ?
Au4 Pt1 Ag1 114.447(17) . . ?
Au4B Pt1 Ag1 111.60(2) . . ?
Ag4 Pt1 Ag1 111.60(2) . . ?
Au2 Pt1 Au5B 118.843(18) . . ?
Au3 Pt1 Au5B 175.809(17) . . ?
Au1 Pt1 Au5B 64.894(15) . . ?
Au4 Pt1 Au5B 114.508(17) . . ?
Au4B Pt1 Au5B 62.584(18) . . ?
Ag1 Pt1 Au5B 116.84(2) . . ?
Au2 Pt1 Ag5 118.843(18) . . ?
Au3 Pt1 Ag5 175.809(17) . . ?
Au1 Pt1 Ag5 64.894(15) . . ?
Au4 Pt1 Ag5 114.508(17) . . ?
Ag4 Pt1 Ag5 62.584(18) . . ?
Ag1 Pt1 Ag5 116.84(2) . . ?
Au2 Pt1 Ag6 119.238(19) . . ?
Au3 Pt1 Ag6 115.688(19) . . ?
Au1 Pt1 Ag6 119.475(17) . . ?
Au4 Pt1 Ag6 62.130(15) . . ?
Au4B Pt1 Ag6 63.629(19) . . ?
Ag4 Pt1 Ag6 63.629(19) . . ?
Ag1 Pt1 Ag6 174.86(2) . . ?
Au5B Pt1 Ag6 63.322(19) . . ?
Ag5 Pt1 Ag6 63.322(19) . . ?
Au2 Pt1 Ag8 64.113(17) . . ?
Au3 Pt1 Ag8 67.943(17) . . ?
Au1 Pt1 Ag8 116.776(18) . . ?
Au4 Pt1 Ag8 66.880(16) . . ?
Au4B Pt1 Ag8 118.02(2) . . ?
Ag4 Pt1 Ag8 118.02(2) . . ?
Ag1 Pt1 Ag8 120.54(2) . . ?
Au5B Pt1 Ag8 113.89(2) . . ?
Ag5 Pt1 Ag8 113.89(2) . . ?
Ag6 Pt1 Ag8 62.40(2) . . ?
Au2 Pt1 Ag7 65.757(16) . . ?
Au3 Pt1 Ag7 121.931(18) . . ?
Au1 Pt1 Ag7 62.919(14) . . ?
Au4 Pt1 Ag7 120.292(16) . . ?
Au4B Pt1 Ag7 116.807(19) . . ?
Ag4 Pt1 Ag7 116.807(19) . . ?
Ag1 Pt1 Ag7 118.51(2) . . ?
Au5B Pt1 Ag7 61.801(18) . . ?
Ag5 Pt1 Ag7 61.801(18) . . ?
Ag6 Pt1 Ag7 66.367(19) . . ?
Ag8 Pt1 Ag7 63.83(2) . . ?
S13 Ag1 Pt1 170.45(6) . . ?
S13 Ag1 Ag3 110.24(5) . . ?
Pt1 Ag1 Ag3 62.551(19) . . ?
S13 Ag1 Au3 126.36(5) . . ?
Pt1 Ag1 Au3 57.154(15) . . ?
Ag3 Ag1 Au3 61.370(19) . . ?
S13 Ag1 Au1 123.42(5) . . ?
Pt1 Ag1 Au1 57.644(17) . . ?
Ag3 Ag1 Au1 110.10(2) . . ?
Au3 Ag1 Au1 107.32(2) . . ?
S13 Ag1 Ag2 111.69(6) . . ?
Pt1 Ag1 Ag2 59.873(18) . . ?
Ag3 Ag1 Ag2 61.73(2) . . ?
Au3 Ag1 Ag2 108.27(2) . . ?
Au1 Ag1 Ag2 59.042(17) . . ?
S13 Ag1 Au2 133.16(6) . . ?
Pt1 Ag1 Au2 56.289(15) . . ?
Ag3 Ag1 Au2 110.61(2) . . ?
Au3 Ag1 Au2 59.890(14) . . ?
Au1 Ag1 Au2 59.552(16) . . ?
Ag2 Ag1 Au2 107.21(2) . . ?
S10 Ag2 Au4B 136.31(6) . . ?
S10 Ag2 Ag4 136.31(6) . . ?
S10 Ag2 Pt1 160.21(5) . . ?
Au4B Ag2 Pt1 58.030(17) . . ?
Ag4 Ag2 Pt1 58.030(17) . . ?
S10 Ag2 Au1 114.63(6) . . ?
Au4B Ag2 Au1 108.32(2) . . ?
Ag4 Ag2 Au1 108.32(2) . . ?
Pt1 Ag2 Au1 57.271(17) . . ?
S10 Ag2 Au5B 137.54(5) . . ?
Au4B Ag2 Au5B 60.135(18) . . ?
Pt1 Ag2 Au5B 57.907(18) . . ?
Au1 Ag2 Au5B 61.736(19) . . ?
S10 Ag2 Ag5 137.54(5) . . ?
Ag4 Ag2 Ag5 60.135(18) . . ?
Pt1 Ag2 Ag5 57.907(18) . . ?
Au1 Ag2 Ag5 61.736(19) . . ?
S10 Ag2 Ag1 102.82(5) . . ?
Au4B Ag2 Ag1 104.98(2) . . ?
Ag4 Ag2 Ag1 104.98(2) . . ?
Pt1 Ag2 Ag1 57.400(17) . . ?
Au1 Ag2 Ag1 60.218(18) . . ?
Au5B Ag2 Ag1 108.60(2) . . ?
Ag5 Ag2 Ag1 108.60(2) . . ?
S10 Ag2 Ag3 111.67(6) . . ?
Au4B Ag2 Ag3 59.42(2) . . ?
Ag4 Ag2 Ag3 59.42(2) . . ?
Pt1 Ag2 Ag3 60.414(18) . . ?
Au1 Ag2 Ag3 108.17(2) . . ?
Au5B Ag2 Ag3 108.97(2) . . ?
Ag5 Ag2 Ag3 108.97(2) . . ?
Ag1 Ag2 Ag3 58.204(19) . . ?
S10 Ag2 Ag11 93.82(5) . . ?
Au4B Ag2 Ag11 57.112(18) . . ?
Ag4 Ag2 Ag11 57.112(18) . . ?
Pt1 Ag2 Ag11 105.87(2) . . ?
Au1 Ag2 Ag11 119.12(2) . . ?
Au5B Ag2 Ag11 61.328(19) . . ?
Ag5 Ag2 Ag11 61.328(19) . . ?
Ag1 Ag2 Ag11 161.80(2) . . ?
Ag3 Ag2 Ag11 108.82(2) . . ?
S14 Ag3 S12 91.15(6) . . ?
S14 Ag3 Ag1 84.19(5) . . ?
S12 Ag3 Ag1 169.87(5) . . ?
S14 Ag3 Au4B 152.99(5) . . ?
S12 Ag3 Au4B 75.11(5) . . ?
Ag1 Ag3 Au4B 105.36(2) . . ?
S14 Ag3 Ag4 152.99(5) . . ?
S12 Ag3 Ag4 75.11(5) . . ?
Ag1 Ag3 Ag4 105.36(2) . . ?
S14 Ag3 Pt1 140.97(5) . . ?
S12 Ag3 Pt1 127.85(5) . . ?
Ag1 Ag3 Pt1 57.112(16) . . ?
Au4B Ag3 Pt1 56.654(17) . . ?
Ag4 Ag3 Pt1 56.654(17) . . ?
S14 Ag3 Au3 103.27(5) . . ?
S12 Ag3 Au3 130.23(5) . . ?
Ag1 Ag3 Au3 59.792(18) . . ?
Au4B Ag3 Au3 103.33(2) . . ?
Ag4 Ag3 Au3 103.33(2) . . ?
Pt1 Ag3 Au3 55.057(15) . . ?
S14 Ag3 Ag2 109.62(5) . . ?
S12 Ag3 Ag2 113.63(5) . . ?
Ag1 Ag3 Ag2 60.06(2) . . ?
Au4B Ag3 Ag2 58.026(19) . . ?
Ag4 Ag3 Ag2 58.026(19) . . ?
Pt1 Ag3 Ag2 57.653(16) . . ?
Au3 Ag3 Ag2 105.80(2) . . ?
S14 Ag3 Au4 144.69(5) . . ?
S12 Ag3 Au4 84.13(5) . . ?
Ag1 Ag3 Au4 104.83(2) . . ?
Au4B Ag3 Au4 58.204(17) . . ?
Ag4 Ag3 Au4 58.204(17) . . ?
Pt1 Ag3 Au4 55.383(17) . . ?
Au3 Ag3 Au4 56.959(15) . . ?
Ag2 Ag3 Au4 104.26(2) . . ?
S11 Ag4 Pt1 170.80(5) . . ?
S11 Ag4 Ag2 109.81(5) . . ?
Pt1 Ag4 Ag2 61.069(17) . . ?
S11 Ag4 Ag11 58.23(5) . . ?
Pt1 Ag4 Ag11 115.66(2) . . ?
Ag2 Ag4 Ag11 66.01(2) . . ?
S11 Ag4 Au4 127.93(5) . . ?
Pt1 Ag4 Au4 58.639(17) . . ?
Ag2 Ag4 Au4 111.37(2) . . ?
Ag11 Ag4 Au4 173.21(2) . . ?
S11 Ag4 Ag5 118.78(5) . . ?
Pt1 Ag4 Ag5 59.136(16) . . ?
Ag2 Ag4 Ag5 61.00(2) . . ?
Ag11 Ag4 Ag5 64.73(2) . . ?
Au4 Ag4 Ag5 108.48(2) . . ?
S11 Ag4 Ag3 113.21(5) . . ?
Pt1 Ag4 Ag3 62.51(2) . . ?
Ag2 Ag4 Ag3 62.558(19) . . ?
Ag11 Ag4 Ag3 118.96(2) . . ?
Au4 Ag4 Ag3 62.796(18) . . ?
Ag5 Ag4 Ag3 112.20(2) . . ?
S11 Ag4 Ag6 129.30(5) . . ?
Pt1 Ag4 Ag6 58.670(16) . . ?
Ag2 Ag4 Ag6 110.57(2) . . ?
Ag11 Ag4 Ag6 115.19(2) . . ?
Au4 Ag4 Ag6 59.240(16) . . ?
Ag5 Ag4 Ag6 60.521(19) . . ?
Ag3 Ag4 Ag6 111.94(2) . . ?
S7 Ag5 Pt1 160.56(5) . . ?
S7 Ag5 Ag7 101.62(6) . . ?
Pt1 Ag5 Ag7 59.316(19) . . ?
S7 Ag5 Ag4 134.52(5) . . ?
Pt1 Ag5 Ag4 58.280(16) . . ?
Ag7 Ag5 Ag4 110.91(2) . . ?
S7 Ag5 Ag2 136.87(5) . . ?
Pt1 Ag5 Ag2 60.012(16) . . ?
Ag7 Ag5 Ag2 109.13(2) . . ?
Ag4 Ag5 Ag2 58.862(19) . . ?
S7 Ag5 Ag6 111.68(5) . . ?
Pt1 Ag5 Ag6 58.405(16) . . ?
Ag7 Ag5 Ag6 63.710(19) . . ?
Ag4 Ag5 Ag6 60.50(2) . . ?
Ag2 Ag5 Ag6 108.82(2) . . ?
S7 Ag5 Au1 118.97(5) . . ?
Pt1 Ag5 Au1 56.868(17) . . ?
Ag7 Ag5 Au1 59.415(18) . . ?
Ag4 Ag5 Au1 104.92(2) . . ?
Ag2 Ag5 Au1 58.658(16) . . ?
Ag6 Ag5 Au1 108.38(2) . . ?
S7 Ag5 Ag10 54.99(5) . . ?
Pt1 Ag5 Ag10 109.82(2) . . ?
Ag7 Ag5 Ag10 68.40(2) . . ?
Ag4 Ag5 Ag10 109.07(2) . . ?
Ag2 Ag5 Ag10 166.69(2) . . ?
Ag6 Ag5 Ag10 58.055(18) . . ?
Au1 Ag5 Ag10 124.90(2) . . ?
S7 Ag5 Ag11 90.47(6) . . ?
Pt1 Ag5 Ag11 108.37(2) . . ?
Ag7 Ag5 Ag11 167.47(2) . . ?
Ag4 Ag5 Ag11 57.162(18) . . ?
Ag2 Ag5 Ag11 62.49(2) . . ?
Ag6 Ag5 Ag11 108.87(2) . . ?
Au1 Ag5 Ag11 117.35(2) . . ?
Ag10 Ag5 Ag11 117.39(3) . . ?
S11 Au4B Pt1 170.80(5) . . ?
S11 Au4B Ag2 109.81(5) . . ?
Pt1 Au4B Ag2 61.069(17) . . ?
S11 Au4B Ag11 58.23(5) . . ?
Pt1 Au4B Ag11 115.66(2) . . ?
Ag2 Au4B Ag11 66.01(2) . . ?
S11 Au4B Au4 127.93(5) . . ?
Pt1 Au4B Au4 58.639(17) . . ?
Ag2 Au4B Au4 111.37(2) . . ?
Ag11 Au4B Au4 173.21(2) . . ?
S11 Au4B Au5B 118.78(5) . . ?
Pt1 Au4B Au5B 59.136(16) . . ?
Ag2 Au4B Au5B 61.00(2) . . ?
Ag11 Au4B Au5B 64.73(2) . . ?
Au4 Au4B Au5B 108.48(2) . . ?
S11 Au4B Ag3 113.21(5) . . ?
Pt1 Au4B Ag3 62.51(2) . . ?
Ag2 Au4B Ag3 62.558(19) . . ?
Ag11 Au4B Ag3 118.96(2) . . ?
Au4 Au4B Ag3 62.796(18) . . ?
Au5B Au4B Ag3 112.20(2) . . ?
S11 Au4B Ag6 129.30(5) . . ?
Pt1 Au4B Ag6 58.670(16) . . ?
Ag2 Au4B Ag6 110.57(2) . . ?
Ag11 Au4B Ag6 115.19(2) . . ?
Au4 Au4B Ag6 59.240(16) . . ?
Au5B Au4B Ag6 60.521(19) . . ?
Ag3 Au4B Ag6 111.94(2) . . ?
S7 Au5B Pt1 160.56(5) . . ?
S7 Au5B Ag7 101.62(6) . . ?
Pt1 Au5B Ag7 59.316(19) . . ?
S7 Au5B Au4B 134.52(5) . . ?
Pt1 Au5B Au4B 58.280(16) . . ?
Ag7 Au5B Au4B 110.91(2) . . ?
S7 Au5B Ag2 136.87(5) . . ?
Pt1 Au5B Ag2 60.012(16) . . ?
Ag7 Au5B Ag2 109.13(2) . . ?
Au4B Au5B Ag2 58.862(19) . . ?
S7 Au5B Ag6 111.68(5) . . ?
Pt1 Au5B Ag6 58.405(16) . . ?
Ag7 Au5B Ag6 63.710(19) . . ?
Au4B Au5B Ag6 60.50(2) . . ?
Ag2 Au5B Ag6 108.82(2) . . ?
S7 Au5B Au1 118.97(5) . . ?
Pt1 Au5B Au1 56.868(17) . . ?
Ag7 Au5B Au1 59.415(18) . . ?
Au4B Au5B Au1 104.92(2) . . ?
Ag2 Au5B Au1 58.658(16) . . ?
Ag6 Au5B Au1 108.38(2) . . ?
S7 Au5B Ag10 54.99(5) . . ?
Pt1 Au5B Ag10 109.82(2) . . ?
Ag7 Au5B Ag10 68.40(2) . . ?
Au4B Au5B Ag10 109.07(2) . . ?
Ag2 Au5B Ag10 166.69(2) . . ?
Ag6 Au5B Ag10 58.055(18) . . ?
Au1 Au5B Ag10 124.90(2) . . ?
S7 Au5B Ag11 90.47(6) . . ?
Pt1 Au5B Ag11 108.37(2) . . ?
Ag7 Au5B Ag11 167.47(2) . . ?
Au4B Au5B Ag11 57.162(18) . . ?
Ag2 Au5B Ag11 62.49(2) . . ?
Ag6 Au5B Ag11 108.87(2) . . ?
Au1 Au5B Ag11 117.35(2) . . ?
Ag10 Au5B Ag11 117.39(3) . . ?
S4 Ag6 Pt1 154.29(5) . . ?
S4 Ag6 Au4 127.48(5) . . ?
Pt1 Ag6 Au4 58.327(17) . . ?
S4 Ag6 Ag10 56.75(4) . . ?
Pt1 Ag6 Ag10 113.13(2) . . ?
Au4 Ag6 Ag10 169.10(3) . . ?
S4 Ag6 Ag8 146.42(5) . . ?
Pt1 Ag6 Ag8 58.860(18) . . ?
Au4 Ag6 Ag8 64.197(19) . . ?
Ag10 Ag6 Ag8 118.72(3) . . ?
S4 Ag6 Ag4 101.62(5) . . ?
Pt1 Ag6 Ag4 57.701(17) . . ?
Au4 Ag6 Ag4 59.251(18) . . ?
Ag10 Ag6 Ag4 111.05(2) . . ?
Ag8 Ag6 Ag4 109.83(2) . . ?
S4 Ag6 Au4B 101.62(5) . . ?
Pt1 Ag6 Au4B 57.701(17) . . ?
Au4 Ag6 Au4B 59.251(18) . . ?
Ag10 Ag6 Au4B 111.05(2) . . ?
Ag8 Ag6 Au4B 109.83(2) . . ?
S4 Ag6 Au5B 99.02(5) . . ?
Pt1 Ag6 Au5B 58.273(18) . . ?
Au4 Ag6 Au5B 107.24(2) . . ?
Ag10 Ag6 Au5B 61.96(2) . . ?
Ag8 Ag6 Au5B 106.96(2) . . ?
Au4B Ag6 Au5B 58.975(17) . . ?
S4 Ag6 Ag5 99.02(5) . . ?
Pt1 Ag6 Ag5 58.273(18) . . ?
Au4 Ag6 Ag5 107.24(2) . . ?
Ag10 Ag6 Ag5 61.96(2) . . ?
Ag8 Ag6 Ag5 106.96(2) . . ?
Ag4 Ag6 Ag5 58.975(17) . . ?
S4 Ag6 Ag7 123.60(5) . . ?
Pt1 Ag6 Ag7 56.953(18) . . ?
Au4 Ag6 Ag7 108.85(2) . . ?
Ag10 Ag6 Ag7 67.35(2) . . ?
Ag8 Ag6 Ag7 59.49(2) . . ?
Ag4 Ag6 Ag7 104.57(2) . . ?
Au4B Ag6 Ag7 104.57(2) . . ?
Au5B Ag6 Ag7 57.21(2) . . ?
Ag5 Ag6 Ag7 57.21(2) . . ?
S4 Ag6 Ag9 88.54(5) . . ?
Pt1 Ag6 Ag9 107.67(2) . . ?
Au4 Ag6 Ag9 125.78(2) . . ?
Ag10 Ag6 Ag9 61.61(2) . . ?
Ag8 Ag6 Ag9 64.94(2) . . ?
Ag4 Ag6 Ag9 161.29(2) . . ?
Au4B Ag6 Ag9 161.29(2) . . ?
Au5B Ag6 Ag9 104.23(2) . . ?
Ag5 Ag6 Ag9 104.23(2) . . ?
Ag7 Ag6 Ag9 56.919(18) . . ?
S6 Ag7 Pt1 155.76(5) . . ?
S6 Ag7 Au5B 108.15(5) . . ?
Pt1 Ag7 Au5B 58.883(17) . . ?
S6 Ag7 Ag5 108.15(5) . . ?
Pt1 Ag7 Ag5 58.883(17) . . ?
S6 Ag7 Au1 98.56(5) . . ?
Pt1 Ag7 Au1 57.617(17) . . ?
Au5B Ag7 Au1 61.998(18) . . ?
Ag5 Ag7 Au1 61.998(18) . . ?
S6 Ag7 Ag9 91.52(5) . . ?
Pt1 Ag7 Ag9 111.83(2) . . ?
Au5B Ag7 Ag9 109.84(3) . . ?
Ag5 Ag7 Ag9 109.84(3) . . ?
Au1 Ag7 Ag9 168.62(2) . . ?
S6 Ag7 Ag8 143.29(6) . . ?
Pt1 Ag7 Ag8 58.004(16) . . ?
Au5B Ag7 Ag8 106.82(2) . . ?
Ag5 Ag7 Ag8 106.82(2) . . ?
Au1 Ag7 Ag8 107.46(2) . . ?
Ag9 Ag7 Ag8 66.15(2) . . ?
S6 Ag7 Au2 118.65(5) . . ?
Pt1 Ag7 Au2 55.785(14) . . ?
Au5B Ag7 Au2 107.78(2) . . ?
Ag5 Ag7 Au2 107.78(2) . . ?
Au1 Ag7 Au2 59.483(15) . . ?
Ag9 Ag7 Au2 119.78(2) . . ?
Ag8 Ag7 Au2 58.876(17) . . ?
S6 Ag7 Ag6 137.74(5) . . ?
Pt1 Ag7 Ag6 56.680(16) . . ?
Au5B Ag7 Ag6 59.080(19) . . ?
Ag5 Ag7 Ag6 59.080(19) . . ?
Au1 Ag7 Ag6 106.82(2) . . ?
Ag9 Ag7 Ag6 61.88(2) . . ?
Ag8 Ag7 Ag6 57.46(2) . . ?
Au2 Ag7 Ag6 103.38(2) . . ?
S6 Ag7 Ag10 84.96(5) . . ?
Pt1 Ag7 Ag10 101.40(2) . . ?
Au5B Ag7 Ag10 57.46(2) . . ?
Ag5 Ag7 Ag10 57.46(2) . . ?
Au1 Ag7 Ag10 116.98(2) . . ?
Ag9 Ag7 Ag10 58.440(19) . . ?
Ag8 Ag7 Ag10 104.90(2) . . ?
Au2 Ag7 Ag10 156.15(2) . . ?
Ag6 Ag7 Ag10 53.561(18) . . ?
S2 Ag8 Pt1 170.70(5) . . ?
S2 Ag8 Ag6 129.09(5) . . ?
Pt1 Ag8 Ag6 58.735(17) . . ?
S2 Ag8 Au2 118.50(5) . . ?
Pt1 Ag8 Au2 56.646(15) . . ?
Ag6 Ag8 Au2 109.46(2) . . ?
S2 Ag8 Ag7 128.19(5) . . ?
Pt1 Ag8 Ag7 58.170(17) . . ?
Ag6 Ag8 Ag7 63.05(2) . . ?
Au2 Ag8 Ag7 61.210(19) . . ?
S2 Ag8 Au4 121.87(5) . . ?
Pt1 Ag8 Au4 55.948(16) . . ?
Ag6 Ag8 Au4 57.402(17) . . ?
Au2 Ag8 Au4 103.06(2) . . ?
Ag7 Ag8 Au4 106.42(2) . . ?
S2 Ag8 Au3 116.02(5) . . ?
Pt1 Ag8 Au3 54.833(15) . . ?
Ag6 Ag8 Au3 102.58(2) . . ?
Au2 Ag8 Au3 58.368(14) . . ?
Ag7 Ag8 Au3 106.03(2) . . ?
Au4 Ag8 Au3 54.969(15) . . ?
S2 Ag8 Ag9 85.06(5) . . ?
Pt1 Ag8 Ag9 104.10(2) . . ?
Ag6 Ag8 Ag9 60.33(2) . . ?
Au2 Ag8 Ag9 113.09(2) . . ?
Ag7 Ag8 Ag9 56.451(18) . . ?
Au4 Ag8 Ag9 115.05(2) . . ?
Au3 Ag8 Ag9 158.92(2) . . ?
S3 Ag9 S1 125.38(7) . . ?
S3 Ag9 S5 118.37(7) . . ?
S1 Ag9 S5 105.27(7) . . ?
S3 Ag9 Ag7 129.04(6) . . ?
S1 Ag9 Ag7 76.17(5) . . ?
S5 Ag9 Ag7 92.38(5) . . ?
S3 Ag9 Ag10 99.64(6) . . ?
S1 Ag9 Ag10 133.85(5) . . ?
S5 Ag9 Ag10 52.20(5) . . ?
Ag7 Ag9 Ag10 66.78(2) . . ?
S3 Ag9 Ag6 70.62(6) . . ?
S1 Ag9 Ag6 125.97(5) . . ?
S5 Ag9 Ag6 107.95(5) . . ?
Ag7 Ag9 Ag6 61.20(2) . . ?
Ag10 Ag9 Ag6 55.802(19) . . ?
S3 Ag9 Ag8 82.22(6) . . ?
S1 Ag9 Ag8 75.24(5) . . ?
S5 Ag9 Ag8 149.20(5) . . ?
Ag7 Ag9 Ag8 57.40(2) . . ?
Ag10 Ag9 Ag8 104.67(3) . . ?
Ag6 Ag9 Ag8 54.73(2) . . ?
S5 Ag10 S7 118.11(7) . . ?
S5 Ag10 S4 117.30(7) . . ?
S7 Ag10 S4 119.60(7) . . ?
S5 Ag10 Ag6 117.71(5) . . ?
S7 Ag10 Ag6 112.52(5) . . ?
S4 Ag10 Ag6 56.60(5) . . ?
S5 Ag10 Au5B 136.43(5) . . ?
S7 Ag10 Au5B 53.92(5) . . ?
S4 Ag10 Au5B 97.51(5) . . ?
Ag6 Ag10 Au5B 59.99(2) . . ?
S5 Ag10 Ag5 136.43(5) . . ?
S7 Ag10 Ag5 53.92(5) . . ?
S4 Ag10 Ag5 97.51(5) . . ?
Ag6 Ag10 Ag5 59.99(2) . . ?
S5 Ag10 Ag9 55.18(5) . . ?
S7 Ag10 Ag9 143.41(5) . . ?
S4 Ag10 Ag9 89.05(5) . . ?
Ag6 Ag10 Ag9 62.59(2) . . ?
Au5B Ag10 Ag9 103.56(3) . . ?
Ag5 Ag10 Ag9 103.56(3) . . ?
S5 Ag10 Ag7 86.11(5) . . ?
S7 Ag10 Ag7 90.57(5) . . ?
S4 Ag10 Ag7 115.26(5) . . ?
Ag6 Ag10 Ag7 59.09(2) . . ?
Au5B Ag10 Ag7 54.142(18) . . ?
Ag5 Ag10 Ag7 54.142(18) . . ?
Ag9 Ag10 Ag7 54.78(2) . . ?
S9 Ag11 S11 143.87(8) . . ?
S9 Ag11 S8 116.92(7) . . ?
S11 Ag11 S8 81.88(7) . . ?
S9 Ag11 Ag4 144.35(6) . . ?
S11 Ag11 Ag4 54.33(5) . . ?
S8 Ag11 Ag4 92.52(5) . . ?
S9 Ag11 Au4B 144.35(6) . . ?
S11 Ag11 Au4B 54.33(5) . . ?
S8 Ag11 Au4B 92.52(5) . . ?
S9 Ag11 Au5B 104.33(6) . . ?
S11 Ag11 Au5B 109.00(5) . . ?
S8 Ag11 Au5B 81.68(5) . . ?
Au4B Ag11 Au5B 58.110(19) . . ?
S9 Ag11 Ag5 104.33(6) . . ?
S11 Ag11 Ag5 109.00(5) . . ?
S8 Ag11 Ag5 81.68(5) . . ?
Ag4 Ag11 Ag5 58.110(19) . . ?
S9 Ag11 Ag2 87.47(6) . . ?
S11 Ag11 Ag2 99.55(5) . . ?
S8 Ag11 Ag2 136.17(5) . . ?
Ag4 Ag11 Ag2 56.88(2) . . ?
Au4B Ag11 Ag2 56.88(2) . . ?
Au5B Ag11 Ag2 56.187(19) . . ?
Ag5 Ag11 Ag2 56.187(19) . . ?
P1 S1 Ag9 93.70(10) . . ?
P1 S2 Ag8 102.68(9) . . ?
P2 S3 Ag9 100.57(10) . . ?
P2 S4 Ag6 94.71(10) . . ?
P2 S4 Ag10 102.91(10) . . ?
Ag6 S4 Ag10 66.65(5) . . ?
P3 S5 Ag10 97.26(9) . . ?
P3 S5 Ag9 106.68(10) . . ?
Ag10 S5 Ag9 72.62(5) . . ?
P3 S6 Ag7 111.34(10) . . ?
P4 S7 Ag5 106.84(10) . . ?
P4 S7 Au5B 106.84(10) . . ?
P4 S7 Ag10 92.03(10) . . ?
Ag5 S7 Ag10 71.09(5) . . ?
Au5B S7 Ag10 71.09(5) . . ?
P4 S8 Ag11 106.34(12) . . ?
P5 S9 Ag11 106.82(10) . . ?
P5 S10 Ag2 108.18(11) . . ?
P6 S11 Ag4 92.31(10) . . ?
P6 S11 Au4B 92.31(10) . . ?
P6 S11 Ag11 113.63(10) . . ?
Ag4 S11 Ag11 67.44(5) . . ?
Au4B S11 Ag11 67.44(5) . . ?
P6 S12 Ag3 106.48(10) . . ?
P7 S13 Ag1 102.02(10) . . ?
P7 S14 Ag3 119.56(10) . . ?
O2 P1 O1 100.6(3) . . ?
O2 P1 S2 107.2(2) . . ?
O1 P1 S2 110.9(2) . . ?
O2 P1 S1 111.3(2) . . ?
O1 P1 S1 109.1(2) . . ?
S2 P1 S1 116.47(13) . . ?
O4 P2 O3 101.6(3) . . ?
O4 P2 S3 113.5(3) . . ?
O3 P2 S3 108.8(2) . . ?
O4 P2 S4 106.4(3) . . ?
O3 P2 S4 108.3(3) . . ?
S3 P2 S4 117.01(13) . . ?
O6 P3 O5 100.5(3) . . ?
O6 P3 S6 113.7(2) . . ?
O5 P3 S6 109.3(3) . . ?
O6 P3 S5 103.6(2) . . ?
O5 P3 S5 108.1(2) . . ?
S6 P3 S5 119.78(12) . . ?
O8 P4 O7 99.8(4) . . ?
O8 P4 S8 113.9(3) . . ?
O7 P4 S8 106.0(3) . . ?
O8 P4 S7 109.1(3) . . ?
O7 P4 S7 109.3(3) . . ?
S8 P4 S7 117.06(14) . . ?
O10 P5 O9 100.2(3) . . ?
O10 P5 S10 105.7(2) . . ?
O9 P5 S10 110.1(3) . . ?
O10 P5 S9 113.0(3) . . ?
O9 P5 S9 106.1(2) . . ?
S10 P5 S9 119.93(13) . . ?
O11 P6 O12 102.0(3) . . ?
O11 P6 S12 114.9(2) . . ?
O12 P6 S12 110.0(3) . . ?
O11 P6 S11 106.0(2) . . ?
O12 P6 S11 106.5(3) . . ?
S12 P6 S11 116.29(13) . . ?
O14 P7 O13 99.5(3) . . ?
O14 P7 S14 106.8(2) . . ?
O13 P7 S14 110.1(2) . . ?
O14 P7 S13 110.1(2) . . ?
O13 P7 S13 106.9(2) . . ?
S14 P7 S13 121.29(13) . . ?
C43 P8 C55 105.3(4) . . ?
C43 P8 C49 103.3(3) . . ?
C55 P8 C49 102.1(4) . . ?
C43 P8 Au1 114.9(2) . . ?
C55 P8 Au1 114.1(2) . . ?
C49 P8 Au1 115.6(3) . . ?
C67 P9 C61 103.8(3) . . ?
C67 P9 C73 108.1(3) . . ?
C61 P9 C73 101.9(3) . . ?
C67 P9 Au2 110.2(2) . . ?
C61 P9 Au2 116.5(3) . . ?
C73 P9 Au2 115.3(3) . . ?
C85 P10 C79 107.7(4) . . ?
C85 P10 C91 102.1(3) . . ?
C79 P10 C91 103.5(4) . . ?
C85 P10 Au3 114.2(3) . . ?
C79 P10 Au3 112.0(2) . . ?
C91 P10 Au3 116.3(3) . . ?
C97 P11 C109 101.5(3) . . ?
C97 P11 C103 102.6(4) . . ?
C109 P11 C103 105.6(4) . . ?
C97 P11 Au4 113.0(3) . . ?
C109 P11 Au4 118.9(3) . . ?
C103 P11 Au4 113.3(2) . . ?
C1 O1 P1 121.2(5) . . ?
C4 O2 P1 120.6(5) . . ?
C7 O3 P2 118.3(5) . . ?
C10B O4 P2 129.8(13) . . ?
C10 O4 P2 112.4(9) . . ?
C13 O5 P3 120.7(5) . . ?
C16 O6 P3 120.3(5) . . ?
C19 O7 P4 120.8(6) . . ?
C22B O8 P4 121.4(13) . . ?
C22 O8 P4 119.4(12) . . ?
C25 O9 P5 118.2(5) . . ?
C28 O10 P5 122.3(5) . . ?
C31 O11 P6 123.4(5) . . ?
C34 O12 P6 119.9(5) . . ?
C37 O13 P7 118.3(5) . . ?
C40 O14 P7 121.0(5) . . ?
O1 C1 C2 109.3(9) . . ?
C3 C2 C1 116.5(15) . . ?
O2 C4 C5 109.1(8) . . ?
C4 C5 C6 112.1(9) . . ?
O3 C7 C8 108.3(8) . . ?
C9 C8 C7 112.9(10) . . ?
O4 C10 C11 109.6(15) . . ?
C10 C11 C12 114.2(19) . . ?
O4 C10B C11B 109.9(18) . . ?
C10B C11B C12B 108.0(18) . . ?
O5 C13 C14 110.4(8) . . ?
C13 C14 C15 109.9(10) . . ?
O6 C16 C17 109.2(7) . . ?
C16 C17 C18 110.6(9) . . ?
O7 C19 C20 108.2(8) . . ?
C19 C20 C21 113.3(9) . . ?
O8 C22 C23 106(3) . . ?
C24 C23 C22 115(2) . . ?
O8 C22B C23B 123(4) . . ?
C24B C23B C22B 110(5) . . ?
O9 C25 C26 108.8(8) . . ?
C27 C26 C25 112.4(9) . . ?
O10 C28 C29 109.2(6) . . ?
C28 C29 C30 113.0(8) . . ?
O11 C31 C32 111.5(7) . . ?
C31 C32 C33 109.8(8) . . ?
O12 C34 C35 108.3(8) . . ?
C36 C35 C34 111.9(9) . . ?
O13 C37 C38 107.8(6) . . ?
C37 C38 C39 113.1(7) . . ?
O14 C40 C41 108.7(7) . . ?
C40 C41 C42 112.3(8) . . ?
C48 C43 C44 118.6(7) . . ?
C48 C43 P8 124.3(6) . . ?
C44 C43 P8 117.1(6) . . ?
C45 C44 C43 120.4(8) . . ?
C44 C45 C46 120.0(8) . . ?
C47 C46 C45 120.0(8) . . ?
C46 C47 C48 119.8(8) . . ?
C47 C48 C43 121.3(7) . . ?
C50 C49 C54 119.7(7) . . ?
C50 C49 P8 119.2(6) . . ?
C54 C49 P8 120.9(6) . . ?
C49 C50 C51 119.6(8) . . ?
C52 C51 C50 121.0(9) . . ?
C51 C52 C53 119.3(8) . . ?
C54 C53 C52 120.0(8) . . ?
C53 C54 C49 120.5(8) . . ?
C56 C55 C60 119.3(8) . . ?
C56 C55 P8 121.5(7) . . ?
C60 C55 P8 119.0(6) . . ?
C55 C56 C57 119.7(9) . . ?
C58 C57 C56 120.2(9) . . ?
C57 C58 C59 120.8(9) . . ?
C58 C59 C60 120.6(9) . . ?
C59 C60 C55 119.4(8) . . ?
C62 C61 C66 118.3(7) . . ?
C62 C61 P9 119.2(6) . . ?
C66 C61 P9 122.3(6) . . ?
C61 C62 C63 121.9(8) . . ?
C64 C63 C62 119.0(8) . . ?
C63 C64 C65 120.3(7) . . ?
C64 C65 C66 120.2(8) . . ?
C65 C66 C61 120.1(8) . . ?
C72 C67 C68 116.9(7) . . ?
C72 C67 P9 119.2(6) . . ?
C68 C67 P9 123.8(6) . . ?
C69 C68 C67 119.6(7) . . ?
C70 C69 C68 121.7(8) . . ?
C69 C70 C71 119.4(8) . . ?
C72 C71 C70 118.1(8) . . ?
C67 C72 C71 124.1(7) . . ?
C78 C73 C74 117.9(7) . . ?
C78 C73 P9 118.4(6) . . ?
C74 C73 P9 123.6(6) . . ?
C75 C74 C73 121.5(8) . . ?
C74 C75 C76 119.7(8) . . ?
C75 C76 C77 120.2(8) . . ?
C78 C77 C76 118.6(8) . . ?
C73 C78 C77 122.0(7) . . ?
C80 C79 C84 119.6(8) . . ?
C80 C79 P10 116.1(6) . . ?
C84 C79 P10 124.4(6) . . ?
C81 C80 C79 120.0(8) . . ?
C82 C81 C80 120.3(8) . . ?
C83 C82 C81 119.8(8) . . ?
C82 C83 C84 120.8(8) . . ?
C79 C84 C83 119.4(8) . . ?
C90 C85 C86 118.4(7) . . ?
C90 C85 P10 122.8(6) . . ?
C86 C85 P10 118.7(6) . . ?
C87 C86 C85 119.7(7) . . ?
C88 C87 C86 120.9(8) . . ?
C89 C88 C87 120.2(8) . . ?
C88 C89 C90 119.7(8) . . ?
C89 C90 C85 121.0(8) . . ?
C92 C91 C96 120.2(8) . . ?
C92 C91 P10 121.5(6) . . ?
C96 C91 P10 118.2(6) . . ?
C91 C92 C93 120.0(8) . . ?
C94 C93 C92 120.1(8) . . ?
C95 C94 C93 119.8(8) . . ?
C94 C95 C96 120.8(8) . . ?
C91 C96 C95 119.2(8) . . ?
C98 C97 C102 119.4(7) . . ?
C98 C97 P11 120.1(6) . . ?
C102 C97 P11 120.6(6) . . ?
C97 C98 C99 120.6(7) . . ?
C100 C99 C98 119.5(8) . . ?
C99 C100 C101 120.4(8) . . ?
C102 C101 C100 120.0(8) . . ?
C101 C102 C97 120.1(8) . . ?
C104 C103 C108 119.1(7) . . ?
C104 C103 P11 117.6(6) . . ?
C108 C103 P11 123.2(6) . . ?
C105 C104 C103 121.6(7) . . ?
C104 C105 C106 120.4(8) . . ?
C105 C106 C107 118.6(8) . . ?
C106 C107 C108 120.7(8) . . ?
C103 C108 C107 119.5(8) . . ?
C110 C109 C114 118.9(7) . . ?
C110 C109 P11 122.6(6) . . ?
C114 C109 P11 118.5(6) . . ?
C111 C110 C109 120.6(8) . . ?
C112 C111 C110 120.2(8) . . ?
C113 C112 C111 119.9(8) . . ?
C112 C113 C114 120.7(8) . . ?
C113 C114 C109 119.7(8) . . ?

loop_
_geom_bond_atom_site_label_1
_geom_bond_atom_site_label_2
_geom_bond_distance
_geom_bond_site_symmetry_2
_geom_bond_publ_flag
Au1 P8 2.3194(19) . ?
Au1 Pt1 2.7229(6) . ?
Au1 Ag2 2.8551(7) . ?
Au1 Ag7 2.8708(7) . ?
Au1 Ag1 2.8896(7) . ?
Au1 Au2 2.8995(5) . ?
Au1 Au5B 2.9443(7) . ?
Au1 Ag5 2.9443(7) . ?
Au2 P9 2.313(2) . ?
Au2 Pt1 2.6946(5) . ?
Au2 Ag8 2.9023(7) . ?
Au2 Au3 2.9083(5) . ?
Au2 Ag1 2.9480(8) . ?
Au2 Ag7 2.9712(7) . ?
Au3 P10 2.3066(19) . ?
Au3 Pt1 2.6953(5) . ?
Au3 Au4 2.8106(5) . ?
Au3 Ag1 2.8771(7) . ?
Au3 Ag3 2.9221(7) . ?
Au3 Ag8 3.0558(8) . ?
Au4 P11 2.3225(19) . ?
Au4 Pt1 2.7333(6) . ?
Au4 Ag6 2.8392(7) . ?
Au4 Ag4 2.8395(6) . ?
Au4 Au4B 2.8395(6) . ?
Au4 Ag3 2.9713(7) . ?
Au4 Ag8 3.0340(7) . ?
Pt1 Au4B 2.7396(7) . ?
Pt1 Ag4 2.7396(7) . ?
Pt1 Ag1 2.7530(7) . ?
Pt1 Au5B 2.7646(7) . ?
Pt1 Ag5 2.7646(7) . ?
Pt1 Ag6 2.7685(7) . ?
Pt1 Ag8 2.7722(7) . ?
Pt1 Ag7 2.7771(7) . ?
Ag1 S13 2.427(2) . ?
Ag1 Ag3 2.8488(8) . ?
Ag1 Ag2 2.9046(9) . ?
Ag2 S10 2.461(2) . ?
Ag2 Au4B 2.8218(8) . ?
Ag2 Ag4 2.8218(8) . ?
Ag2 Au5B 2.8835(8) . ?
Ag2 Ag5 2.8835(8) . ?
Ag2 Ag3 2.9521(8) . ?
Ag2 Ag11 3.0779(10) . ?
Ag3 S14 2.581(2) . ?
Ag3 S12 2.676(2) . ?
Ag3 Au4B 2.8637(8) . ?
Ag3 Ag4 2.8637(8) . ?
Ag4 S11 2.489(2) . ?
Ag4 Ag11 2.8291(8) . ?
Ag4 Ag5 2.8590(7) . ?
Ag4 Ag6 2.9038(8) . ?
Ag5 S7 2.529(2) . ?
Ag5 Ag7 2.8460(8) . ?
Ag5 Ag6 2.9043(8) . ?
Ag5 Ag10 2.9602(9) . ?
Ag5 Ag11 3.0449(9) . ?
Au4B S11 2.489(2) . ?
Au4B Ag11 2.8291(8) . ?
Au4B Au5B 2.8590(7) . ?
Au4B Ag6 2.9038(8) . ?
Au5B S7 2.529(2) . ?
Au5B Ag7 2.8460(8) . ?
Au5B Ag6 2.9043(8) . ?
Au5B Ag10 2.9602(9) . ?
Au5B Ag11 3.0449(9) . ?
Ag6 S4 2.588(2) . ?
Ag6 Ag10 2.8461(8) . ?
Ag6 Ag8 2.8704(9) . ?
Ag6 Ag7 3.0353(8) . ?
Ag6 Ag9 3.0547(9) . ?
Ag7 S6 2.5072(19) . ?
Ag7 Ag9 2.9022(9) . ?
Ag7 Ag8 2.9335(8) . ?
Ag7 Ag10 3.2649(10) . ?
Ag8 S2 2.4972(19) . ?
Ag8 Ag9 3.1849(9) . ?
Ag9 S3 2.480(2) . ?
Ag9 S1 2.503(2) . ?
Ag9 S5 2.604(2) . ?
Ag9 Ag10 3.0271(9) . ?
Ag10 S5 2.506(2) . ?
Ag10 S7 2.563(2) . ?
Ag10 S4 2.592(2) . ?
Ag11 S9 2.422(2) . ?
Ag11 S11 2.604(2) . ?
Ag11 S8 2.628(2) . ?
S1 P1 2.000(3) . ?
S2 P1 1.998(3) . ?
S3 P2 1.991(3) . ?
S4 P2 2.012(3) . ?
S5 P3 2.024(3) . ?
S6 P3 1.984(3) . ?
S7 P4 2.040(3) . ?
S8 P4 1.941(3) . ?
S9 P5 2.005(3) . ?
S10 P5 1.985(3) . ?
S11 P6 2.036(3) . ?
S12 P6 1.977(3) . ?
S13 P7 2.011(3) . ?
S14 P7 1.979(3) . ?
P1 O2 1.582(6) . ?
P1 O1 1.585(6) . ?
P2 O4 1.580(6) . ?
P2 O3 1.594(6) . ?
P3 O6 1.579(6) . ?
P3 O5 1.600(6) . ?
P4 O8 1.566(7) . ?
P4 O7 1.629(7) . ?
P5 O10 1.586(6) . ?
P5 O9 1.605(6) . ?
P6 O11 1.575(6) . ?
P6 O12 1.592(6) . ?
P7 O14 1.593(6) . ?
P7 O13 1.606(6) . ?
P8 C43 1.825(8) . ?
P8 C55 1.832(8) . ?
P8 C49 1.836(8) . ?
P9 C67 1.819(8) . ?
P9 C61 1.824(8) . ?
P9 C73 1.835(8) . ?
P10 C85 1.817(8) . ?
P10 C79 1.824(8) . ?
P10 C91 1.827(8) . ?
P11 C97 1.832(8) . ?
P11 C109 1.837(8) . ?
P11 C103 1.838(8) . ?
O1 C1 1.465(11) . ?
O2 C4 1.476(9) . ?
O3 C7 1.452(10) . ?
O4 C10B 1.449(16) . ?
O4 C10 1.469(16) . ?
O5 C13 1.445(10) . ?
O6 C16 1.466(9) . ?
O7 C19 1.444(11) . ?
O8 C22B 1.424(16) . ?
O8 C22 1.428(16) . ?
O9 C25 1.466(11) . ?
O10 C28 1.462(10) . ?
O11 C31 1.478(10) . ?
O12 C34 1.464(10) . ?
O13 C37 1.445(9) . ?
O14 C40 1.463(10) . ?
C1 C2 1.480(15) . ?
C2 C3 1.37(2) . ?
C4 C5 1.491(14) . ?
C5 C6 1.536(13) . ?
C7 C8 1.517(13) . ?
C8 C9 1.480(17) . ?
C10 C11 1.50(2) . ?
C11 C12 1.52(2) . ?
C10B C11B 1.50(3) . ?
C11B C12B 1.52(2) . ?
C13 C14 1.503(14) . ?
C14 C15 1.528(15) . ?
C16 C17 1.504(13) . ?
C17 C18 1.518(13) . ?
C19 C20 1.500(14) . ?
C20 C21 1.507(13) . ?
C22 C23 1.52(4) . ?
C23 C24 1.48(3) . ?
C22B C23B 1.51(4) . ?
C23B C24B 1.46(3) . ?
C25 C26 1.498(13) . ?
C26 C27 1.496(15) . ?
C28 C29 1.502(12) . ?
C29 C30 1.525(13) . ?
C31 C32 1.507(13) . ?
C32 C33 1.521(13) . ?
C34 C35 1.506(14) . ?
C35 C36 1.504(14) . ?
C37 C38 1.520(11) . ?
C38 C39 1.521(12) . ?
C40 C41 1.506(12) . ?
C41 C42 1.534(12) . ?
C43 C48 1.397(11) . ?
C43 C44 1.409(11) . ?
C44 C45 1.399(12) . ?
C45 C46 1.400(12) . ?
C46 C47 1.392(12) . ?
C47 C48 1.397(11) . ?
C49 C50 1.381(11) . ?
C49 C54 1.400(11) . ?
C50 C51 1.394(12) . ?
C51 C52 1.385(12) . ?
C52 C53 1.392(13) . ?
C53 C54 1.384(12) . ?
C55 C56 1.395(11) . ?
C55 C60 1.407(12) . ?
C56 C57 1.418(12) . ?
C57 C58 1.356(14) . ?
C58 C59 1.381(14) . ?
C59 C60 1.397(12) . ?
C61 C62 1.384(11) . ?
C61 C66 1.401(11) . ?
C62 C63 1.388(11) . ?
C63 C64 1.382(12) . ?
C64 C65 1.386(12) . ?
C65 C66 1.391(11) . ?
C67 C72 1.370(10) . ?
C67 C68 1.427(11) . ?
C68 C69 1.379(11) . ?
C69 C70 1.375(12) . ?
C70 C71 1.405(12) . ?
C71 C72 1.376(11) . ?
C73 C78 1.388(11) . ?
C73 C74 1.411(11) . ?
C74 C75 1.375(11) . ?
C75 C76 1.394(12) . ?
C76 C77 1.411(12) . ?
C77 C78 1.393(11) . ?
C79 C80 1.390(11) . ?
C79 C84 1.393(11) . ?
C80 C81 1.389(12) . ?
C81 C82 1.378(12) . ?
C82 C83 1.373(12) . ?
C83 C84 1.395(12) . ?
C85 C90 1.396(11) . ?
C85 C86 1.410(11) . ?
C86 C87 1.387(11) . ?
C87 C88 1.378(12) . ?
C88 C89 1.377(14) . ?
C89 C90 1.392(12) . ?
C91 C92 1.389(11) . ?
C91 C96 1.394(11) . ?
C92 C93 1.395(11) . ?
C93 C94 1.388(13) . ?
C94 C95 1.384(12) . ?
C95 C96 1.396(11) . ?
C97 C98 1.386(11) . ?
C97 C102 1.410(11) . ?
C98 C99 1.398(11) . ?
C99 C100 1.384(12) . ?
C100 C101 1.398(12) . ?
C101 C102 1.378(12) . ?
C103 C104 1.385(11) . ?
C103 C108 1.392(10) . ?
C104 C105 1.379(12) . ?
C105 C106 1.392(12) . ?
C106 C107 1.399(13) . ?
C107 C108 1.407(12) . ?
C109 C110 1.392(11) . ?
C109 C114 1.407(11) . ?
C110 C111 1.390(11) . ?
C111 C112 1.385(13) . ?
C112 C113 1.378(13) . ?
C113 C114 1.395(11) . ?
